data_4110730
loop_
_publ_author_name
'H. Martin Dietrich'
'Karl W. T\"ornroos'
'Reiner Anwander'

_publ_contact_author_address
;
Department of Chemistry
University of Bergen
All\'egaten 41
N-5007 Bergen
Norway
;
_publ_contact_author_name 'Reiner Anwander'
_publ_section_title
;
 "Ionic Carbenes": Synthesis, Structural Characterization, and Reactivity
 of Rare-Earth Metal Methylidene Complexes
;
_journal_name_full 'Journal of the American Chemical Society'
_journal_page_first 9298
_journal_page_last 9299
_journal_paper_doi 10.1021/ja062523y
_journal_volume 128
_journal_year 2006
_chemical_formula_moiety 'C43 H71 Cl4 La3 O3'
_chemical_formula_sum 'C43 H71 Cl4 La3 O3'
_chemical_formula_weight 1194.53
_chemical_name_common
;
[Cp^*^~3~La~3~(\m-Cl)3(\m3-Cl)(\m3-CH~2~)(THF)~3]
;
_chemical_name_systematic
; 
 ? 
;
_space_group_IT_number 14
_symmetry_cell_setting monoclinic
_symmetry_space_group_name_Hall '-P 2yn'
_symmetry_space_group_name_H-M 'P 1 21/n 1'
_atom_sites_solution_hydrogens geom
_atom_sites_solution_primary direct
_atom_sites_solution_secondary difmap
_audit_creation_method SHELXL-97
_cell_angle_alpha 90.00
_cell_angle_beta 90.3240(10)
_cell_angle_gamma 90.00
_cell_formula_units_Z 4
_cell_length_a 12.7632(3)
_cell_length_b 20.3687(5)
_cell_length_c 18.7430(5)
_cell_measurement_reflns_used 22408
_cell_measurement_temperature 153(2)
_cell_measurement_theta_max 30.05
_cell_measurement_theta_min 2.17
_cell_volume 4872.5(2)
_computing_cell_refinement
;
Bruker (2001). SAINT, version 6.02a, Bruker AXS Inc., Madison, 
Wisconsin, USA.
;
_computing_data_collection
;
Bruker (1999). SMART, version 5.059, Bruker AXS Inc., Madison, 
Wisconsin, USA.
;
_computing_data_reduction
;
Bruker (2001). SAINT, version 6.02a, Bruker AXS Inc., Madison, 
Wisconsin, USA.
;
_computing_molecular_graphics
;
Brandenburg, K. (2005). DIAMOND. Version 3.1. Crystal Impact GbR, Bonn, 
Germany.
;
_computing_publication_material
;
Bruker AXS (2003). SHELXTL. Version 6.14. Bruker AXS Inc., Madison, 
Wisconsin, USA.
;
_computing_structure_refinement
;
Sheldrick, G. M. (1997). SHELXS97 and SHELXL97. University of 
G\"ottingen, Germany.
;
_computing_structure_solution
;     
Sheldrick, G. M. (1997). SHELXS97 and SHELXL97. University of 
G\"ottingen, Germany. 
;
_diffrn_ambient_temperature 153(2)
_diffrn_detector_area_resol_mean '48 \um'
_diffrn_measured_fraction_theta_full 0.998
_diffrn_measured_fraction_theta_max 0.998
_diffrn_measurement_device_type 'Bruker-AXS SMART 2K CCD'
_diffrn_measurement_method 'omega scans'
_diffrn_radiation_monochromator graphite
_diffrn_radiation_source 'normal-focus sealed tube'
_diffrn_radiation_type MoK\a
_diffrn_radiation_wavelength 0.71073
_diffrn_reflns_av_R_equivalents 0.0331
_diffrn_reflns_av_sigmaI/netI 0.0231
_diffrn_reflns_limit_h_max 17
_diffrn_reflns_limit_h_min -17
_diffrn_reflns_limit_k_max 28
_diffrn_reflns_limit_k_min -28
_diffrn_reflns_limit_l_max 26
_diffrn_reflns_limit_l_min -26
_diffrn_reflns_number 81211
_diffrn_reflns_theta_full 30.06
_diffrn_reflns_theta_max 30.06
_diffrn_reflns_theta_min 1.94
_diffrn_standards_decay_% 0
_diffrn_standards_interval_count 1
_diffrn_standards_interval_time '32 h'
_diffrn_standards_number 923
_exptl_absorpt_coefficient_mu 2.836
_exptl_absorpt_correction_T_max 0.79423
_exptl_absorpt_correction_T_min 0.64973
_exptl_absorpt_correction_type numerical
_exptl_absorpt_process_details
;
Bruker AXS (2003). SHELXTL. Version 6.14. 
Bruker AXS Inc., Madison, Wisconsin, USA. 
;
_exptl_crystal_colour colourless
_exptl_crystal_density_diffrn 1.628
_exptl_crystal_description prism
_exptl_crystal_F_000 2368
_exptl_crystal_size_max 0.20
_exptl_crystal_size_mid 0.16
_exptl_crystal_size_min 0.09
_refine_diff_density_max 1.042
_refine_diff_density_min -0.580
_refine_diff_density_rms 0.102
_refine_ls_extinction_method none
_refine_ls_goodness_of_fit_ref 1.039
_refine_ls_hydrogen_treatment mixed
_refine_ls_matrix_type full
_refine_ls_number_parameters 499
_refine_ls_number_reflns 14230
_refine_ls_number_restraints 2
_refine_ls_restrained_S_all 1.039
_refine_ls_R_factor_all 0.0394
_refine_ls_R_factor_gt 0.0278
_refine_ls_shift/su_max 0.002
_refine_ls_shift/su_mean 0.000
_refine_ls_structure_factor_coef Fsqd
_refine_ls_weighting_details 'calc w=1/[\s^2^(Fo^2^)+(0.0320P)^2^+7.7014P] where P=(Fo^2^+2Fc^2^)/3'
_refine_ls_weighting_scheme calc
_refine_ls_wR_factor_gt 0.0685
_refine_ls_wR_factor_ref 0.0742
_reflns_number_gt 11747
_reflns_number_total 14230
_reflns_threshold_expression I>2\s(I)
_cod_data_source_file ja062523ysi20060412_042139.cif
_cod_data_source_block compound4b
_cod_original_sg_symbol_H-M 'P 21/n'
_cod_database_code 4110730

loop_
_symmetry_equiv_pos_as_xyz
'x, y, z'
'-x+1/2, y+1/2, -z+1/2'
'-x, -y, -z'
'x-1/2, -y-1/2, z-1/2'

loop_
_atom_site_label
_atom_site_type_symbol
_atom_site_fract_x
_atom_site_fract_y
_atom_site_fract_z
_atom_site_U_iso_or_equiv
_atom_site_adp_type
_atom_site_occupancy
_atom_site_symmetry_multiplicity
_atom_site_calc_flag
_atom_site_refinement_flags
La1 La 0.972887(12) 0.098144(8) 0.260700(9) 0.02516(4) Uani 1 1 d .
La2 La 0.748757(12) 0.193926(8) 0.166811(9) 0.02385(4) Uani 1 1 d .
La3 La 0.982378(12) 0.290536(8) 0.242196(9) 0.02388(4) Uani 1 1 d .
Cl1 Cl 0.76928(6) 0.05828(4) 0.21044(5) 0.03468(16) Uani 1 1 d .
Cl2 Cl 0.78016(6) 0.33255(4) 0.18995(4) 0.03341(15) Uani 1 1 d .
Cl3 Cl 1.10366(6) 0.19695(4) 0.32323(5) 0.03758(17) Uani 1 1 d .
Cl4 Cl 0.82815(5) 0.20148(3) 0.31774(4) 0.02612(13) Uani 1 1 d .
C1 C 0.9472(2) 0.18923(13) 0.16229(15) 0.0244(5) Uani 1 1 d D
H1A H 0.936(3) 0.1882(17) 0.1100(3) 0.037 Uiso 1 1 d D
H1B H 1.0218(8) 0.1915(17) 0.1482(19) 0.037 Uiso 1 1 d D
O1 O 0.9058(2) 0.05219(12) 0.38266(13) 0.0433(6) Uani 1 1 d .
C2 C 1.1503(3) 0.0200(2) 0.2732(2) 0.0569(11) Uani 1 1 d .
O2 O 0.58842(18) 0.20059(12) 0.25248(13) 0.0381(5) Uani 1 1 d .
C3 C 1.0695(4) -0.02451(19) 0.2627(3) 0.0599(13) Uani 1 1 d .
O3 O 0.92396(18) 0.35333(11) 0.35351(12) 0.0360(5) Uani 1 1 d .
C4 C 1.0337(3) -0.01871(19) 0.1946(3) 0.0588(12) Uani 1 1 d .
C5 C 1.0906(4) 0.0298(2) 0.1602(2) 0.0547(11) Uani 1 1 d .
C6 C 1.1646(3) 0.05422(17) 0.2086(3) 0.0559(12) Uani 1 1 d .
C7 C 1.2156(5) 0.0280(4) 0.3407(3) 0.120(3) Uani 1 1 d .
H7A H 1.2584 -0.0113 0.3482 0.179 Uiso 1 1 calc R
H7B H 1.1691 0.0343 0.3816 0.179 Uiso 1 1 calc R
H7C H 1.2614 0.0664 0.3359 0.179 Uiso 1 1 calc R
C8 C 1.0335(6) -0.0746(3) 0.3178(4) 0.124(3) Uani 1 1 d .
H8A H 1.0843 -0.1106 0.3205 0.186 Uiso 1 1 calc R
H8B H 0.9649 -0.0921 0.3038 0.186 Uiso 1 1 calc R
H8C H 1.0282 -0.0534 0.3646 0.186 Uiso 1 1 calc R
C9 C 0.9528(4) -0.0621(3) 0.1590(5) 0.120(3) Uani 1 1 d .
H9A H 0.9883 -0.0964 0.1315 0.180 Uiso 1 1 calc R
H9B H 0.9091 -0.0356 0.1269 0.180 Uiso 1 1 calc R
H9C H 0.9087 -0.0825 0.1955 0.180 Uiso 1 1 calc R
C10 C 1.0829(6) 0.0493(3) 0.0824(3) 0.123(3) Uani 1 1 d .
H10A H 1.1356 0.0253 0.0549 0.185 Uiso 1 1 calc R
H10B H 1.0953 0.0966 0.0778 0.185 Uiso 1 1 calc R
H10C H 1.0129 0.0387 0.0640 0.185 Uiso 1 1 calc R
C11 C 1.2500(4) 0.1035(3) 0.1940(5) 0.130(4) Uani 1 1 d .
H11A H 1.3142 0.0803 0.1804 0.195 Uiso 1 1 calc R
H11B H 1.2633 0.1295 0.2370 0.195 Uiso 1 1 calc R
H11C H 1.2281 0.1325 0.1550 0.195 Uiso 1 1 calc R
C12 C 0.6959(3) 0.13400(17) 0.03639(17) 0.0357(7) Uani 1 1 d .
C13 C 0.5997(2) 0.14782(16) 0.07050(16) 0.0305(6) Uani 1 1 d .
C14 C 0.5864(3) 0.21658(17) 0.07023(19) 0.0402(8) Uani 1 1 d .
C15 C 0.6717(4) 0.24539(18) 0.0371(2) 0.0489(10) Uani 1 1 d .
C16 C 0.7396(3) 0.1950(2) 0.01588(18) 0.0478(10) Uani 1 1 d .
C17 C 0.7377(4) 0.0675(2) 0.0188(2) 0.0655(13) Uani 1 1 d .
H17A H 0.6942 0.0474 -0.0184 0.098 Uiso 1 1 calc R
H17B H 0.7367 0.0399 0.0617 0.098 Uiso 1 1 calc R
H17C H 0.8099 0.0716 0.0018 0.098 Uiso 1 1 calc R
C18 C 0.5268(3) 0.0962(2) 0.0977(2) 0.0568(11) Uani 1 1 d .
H18A H 0.4989 0.0708 0.0575 0.085 Uiso 1 1 calc R
H18B H 0.4689 0.1171 0.1232 0.085 Uiso 1 1 calc R
H18C H 0.5648 0.0669 0.1303 0.085 Uiso 1 1 calc R
C19 C 0.4927(4) 0.2528(3) 0.1004(3) 0.0768(17) Uani 1 1 d .
H19A H 0.4528 0.2730 0.0614 0.115 Uiso 1 1 calc R
H19B H 0.5170 0.2870 0.1334 0.115 Uiso 1 1 calc R
H19C H 0.4478 0.2218 0.1260 0.115 Uiso 1 1 calc R
C20 C 0.6816(6) 0.3180(2) 0.0204(3) 0.090(2) Uani 1 1 d .
H20A H 0.6512 0.3269 -0.0268 0.136 Uiso 1 1 calc R
H20B H 0.7558 0.3305 0.0206 0.136 Uiso 1 1 calc R
H20C H 0.6442 0.3436 0.0565 0.136 Uiso 1 1 calc R
C21 C 0.8380(4) 0.2041(3) -0.0271(2) 0.092(2) Uani 1 1 d .
H21A H 0.8192 0.2136 -0.0769 0.138 Uiso 1 1 calc R
H21B H 0.8801 0.1639 -0.0250 0.138 Uiso 1 1 calc R
H21C H 0.8786 0.2408 -0.0075 0.138 Uiso 1 1 calc R
C22 C 1.0639(3) 0.37109(19) 0.13538(19) 0.0427(8) Uani 1 1 d .
C23 C 1.0565(3) 0.41184(16) 0.1978(2) 0.0475(10) Uani 1 1 d .
C24 C 1.1346(3) 0.3880(2) 0.2456(2) 0.0487(9) Uani 1 1 d .
C25 C 1.1858(3) 0.3358(2) 0.2143(3) 0.0545(11) Uani 1 1 d .
C26 C 1.1440(3) 0.32598(18) 0.1480(2) 0.0488(10) Uani 1 1 d .
C27 C 1.0001(4) 0.3812(3) 0.0688(2) 0.0797(17) Uani 1 1 d .
H27A H 1.0375 0.4108 0.0366 0.120 Uiso 1 1 calc R
H27B H 0.9323 0.4005 0.0812 0.120 Uiso 1 1 calc R
H27C H 0.9888 0.3389 0.0451 0.120 Uiso 1 1 calc R
C28 C 0.9864(4) 0.4697(2) 0.2065(3) 0.0766(16) Uani 1 1 d .
H28A H 1.0128 0.5063 0.1778 0.115 Uiso 1 1 calc R
H28B H 0.9849 0.4826 0.2569 0.115 Uiso 1 1 calc R
H28C H 0.9155 0.4582 0.1906 0.115 Uiso 1 1 calc R
C29 C 1.1601(4) 0.4157(3) 0.3188(3) 0.0756(16) Uani 1 1 d .
H29A H 1.2283 0.4378 0.3175 0.113 Uiso 1 1 calc R
H29B H 1.1625 0.3800 0.3538 0.113 Uiso 1 1 calc R
H29C H 1.1059 0.4474 0.3325 0.113 Uiso 1 1 calc R
C30 C 1.2810(4) 0.3011(3) 0.2453(4) 0.086(2) Uani 1 1 d .
H30A H 1.3415 0.3307 0.2440 0.130 Uiso 1 1 calc R
H30B H 1.2960 0.2617 0.2171 0.130 Uiso 1 1 calc R
H30C H 1.2669 0.2885 0.2948 0.130 Uiso 1 1 calc R
C31 C 1.1813(4) 0.2770(3) 0.0919(3) 0.0845(19) Uani 1 1 d .
H31A H 1.2423 0.2951 0.0671 0.127 Uiso 1 1 calc R
H31B H 1.1248 0.2690 0.0573 0.127 Uiso 1 1 calc R
H31C H 1.2007 0.2357 0.1152 0.127 Uiso 1 1 calc R
C32 C 0.9181(4) 0.0878(2) 0.4480(2) 0.0648(13) Uani 1 1 d .
H32A H 0.9471 0.1320 0.4388 0.078 Uiso 1 1 calc R
H32B H 0.9658 0.0641 0.4810 0.078 Uiso 1 1 calc R
C33 C 0.8109(6) 0.0926(3) 0.4788(3) 0.103(2) Uani 1 1 d .
H33A H 0.8134 0.0923 0.5316 0.124 Uiso 1 1 calc R
H33B H 0.7747 0.1329 0.4623 0.124 Uiso 1 1 calc R
C34 C 0.7588(6) 0.0328(5) 0.4507(5) 0.144(4) Uani 1 1 d .
H34A H 0.7539 -0.0008 0.4886 0.173 Uiso 1 1 calc R
H34B H 0.6870 0.0435 0.4341 0.173 Uiso 1 1 calc R
C35 C 0.8189(4) 0.0088(3) 0.3934(3) 0.0767(15) Uani 1 1 d .
H35A H 0.7753 0.0066 0.3496 0.092 Uiso 1 1 calc R
H35B H 0.8445 -0.0360 0.4044 0.092 Uiso 1 1 calc R
C36 C 0.5704(3) 0.25708(19) 0.2975(2) 0.0529(10) Uani 1 1 d .
H36A H 0.5071 0.2813 0.2818 0.063 Uiso 1 1 calc R
H36B H 0.6312 0.2873 0.2963 0.063 Uiso 1 1 calc R
C37 C 0.5559(4) 0.2293(3) 0.3709(3) 0.0689(14) Uani 1 1 d .
H37A H 0.6240 0.2201 0.3944 0.083 Uiso 1 1 calc R
H37B H 0.5147 0.2593 0.4014 0.083 Uiso 1 1 calc R
C38 C 0.4973(5) 0.1677(3) 0.3555(3) 0.0735(15) Uani 1 1 d .
H38A H 0.5091 0.1348 0.3935 0.088 Uiso 1 1 calc R
H38B H 0.4212 0.1764 0.3511 0.088 Uiso 1 1 calc R
C39 C 0.5409(4) 0.1448(2) 0.2866(2) 0.0577(11) Uani 1 1 d .
H39A H 0.5939 0.1101 0.2950 0.069 Uiso 1 1 calc R
H39B H 0.4845 0.1266 0.2561 0.069 Uiso 1 1 calc R
C40 C 0.8413(4) 0.4003(2) 0.3636(2) 0.0590(12) Uani 1 1 d .
H40A H 0.7975 0.4040 0.3200 0.071 Uiso 1 1 calc R
H40B H 0.8705 0.4441 0.3751 0.071 Uiso 1 1 calc R
C41 C 0.7784(4) 0.3744(3) 0.4246(3) 0.0706(14) Uani 1 1 d .
H41A H 0.7141 0.3525 0.4069 0.085 Uiso 1 1 calc R
H41B H 0.7580 0.4106 0.4569 0.085 Uiso 1 1 calc R
C42 C 0.8475(3) 0.3264(2) 0.4629(2) 0.0507(9) Uani 1 1 d .
H42A H 0.8169 0.2817 0.4613 0.061 Uiso 1 1 calc R
H42B H 0.8574 0.3393 0.5134 0.061 Uiso 1 1 calc R
C43 C 0.9498(3) 0.3285(2) 0.42342(18) 0.0474(9) Uani 1 1 d .
H43A H 1.0002 0.3580 0.4479 0.057 Uiso 1 1 calc R
H43B H 0.9810 0.2841 0.4201 0.057 Uiso 1 1 calc R

loop_
_atom_site_aniso_label
_atom_site_aniso_U_11
_atom_site_aniso_U_22
_atom_site_aniso_U_33
_atom_site_aniso_U_23
_atom_site_aniso_U_13
_atom_site_aniso_U_12
La1 0.02071(7) 0.02231(8) 0.03245(9) -0.00186(6) 0.00028(6) 0.00213(5)
La2 0.02254(7) 0.02439(8) 0.02460(8) 0.00137(6) -0.00090(6) -0.00125(6)
La3 0.02082(7) 0.02295(8) 0.02789(8) 0.00056(6) 0.00191(6) -0.00086(5)
Cl1 0.0302(3) 0.0267(3) 0.0471(4) 0.0003(3) -0.0067(3) -0.0029(3)
Cl2 0.0312(3) 0.0270(3) 0.0421(4) 0.0031(3) -0.0053(3) 0.0025(3)
Cl3 0.0316(4) 0.0326(4) 0.0484(5) -0.0018(3) -0.0125(3) 0.0005(3)
Cl4 0.0257(3) 0.0275(3) 0.0252(3) 0.0002(2) 0.0036(2) 0.0015(2)
C1 0.0219(12) 0.0250(13) 0.0265(13) -0.0025(10) 0.0006(10) -0.0001(10)
O1 0.0512(15) 0.0376(13) 0.0412(13) 0.0039(10) 0.0061(11) 0.0020(11)
C2 0.049(2) 0.060(3) 0.061(3) -0.014(2) -0.0154(19) 0.035(2)
O2 0.0291(11) 0.0480(14) 0.0373(12) 0.0046(10) 0.0056(9) 0.0000(10)
C3 0.070(3) 0.0302(18) 0.080(3) 0.0130(19) 0.037(2) 0.0211(18)
O3 0.0428(13) 0.0371(12) 0.0283(11) -0.0044(9) 0.0003(9) 0.0033(10)
C4 0.0341(18) 0.0357(19) 0.107(4) -0.027(2) 0.006(2) 0.0071(15)
C5 0.067(3) 0.054(2) 0.044(2) -0.0020(17) 0.0102(19) 0.037(2)
C6 0.0277(17) 0.0283(17) 0.112(4) -0.009(2) 0.028(2) 0.0032(13)
C7 0.115(5) 0.143(6) 0.100(5) -0.044(4) -0.057(4) 0.091(5)
C8 0.168(7) 0.047(3) 0.158(7) 0.038(4) 0.100(6) 0.041(4)
C9 0.057(3) 0.074(4) 0.230(9) -0.091(5) -0.012(4) 0.005(3)
C10 0.199(8) 0.120(5) 0.052(3) -0.002(3) 0.027(4) 0.106(6)
C11 0.059(3) 0.052(3) 0.280(10) -0.022(4) 0.087(5) -0.009(2)
C12 0.0385(17) 0.0416(18) 0.0269(15) -0.0060(13) -0.0047(12) 0.0092(14)
C13 0.0280(14) 0.0356(16) 0.0278(14) -0.0028(12) -0.0044(11) -0.0051(12)
C14 0.0439(19) 0.0391(17) 0.0374(17) -0.0077(14) -0.0176(15) 0.0117(14)
C15 0.072(3) 0.0366(18) 0.0379(19) 0.0074(15) -0.0251(18) -0.0110(18)
C16 0.0354(17) 0.084(3) 0.0239(15) 0.0072(16) -0.0015(13) -0.0199(18)
C17 0.085(3) 0.066(3) 0.046(2) -0.021(2) -0.014(2) 0.034(3)
C18 0.050(2) 0.073(3) 0.047(2) 0.006(2) -0.0098(18) -0.031(2)
C19 0.072(3) 0.088(4) 0.070(3) -0.036(3) -0.036(3) 0.051(3)
C20 0.163(6) 0.043(2) 0.065(3) 0.023(2) -0.062(4) -0.035(3)
C21 0.062(3) 0.179(7) 0.035(2) 0.011(3) 0.008(2) -0.045(4)
C22 0.0402(18) 0.050(2) 0.0380(18) 0.0117(15) 0.0021(14) -0.0173(15)
C23 0.0407(18) 0.0216(15) 0.080(3) 0.0073(16) 0.0252(18) -0.0025(13)
C24 0.050(2) 0.050(2) 0.046(2) 0.0016(17) 0.0007(16) -0.0318(18)
C25 0.0311(18) 0.050(2) 0.082(3) 0.018(2) 0.0060(19) -0.0102(16)
C26 0.0414(19) 0.0331(17) 0.072(3) 0.0054(17) 0.0302(19) -0.0026(15)
C27 0.087(4) 0.104(4) 0.048(3) 0.030(3) -0.005(2) -0.036(3)
C28 0.075(3) 0.035(2) 0.120(5) 0.013(2) 0.037(3) 0.007(2)
C29 0.082(3) 0.082(3) 0.062(3) -0.005(3) -0.004(3) -0.049(3)
C30 0.035(2) 0.085(4) 0.140(6) 0.041(4) 0.001(3) -0.006(2)
C31 0.088(4) 0.058(3) 0.109(4) -0.013(3) 0.065(3) -0.009(3)
C32 0.102(4) 0.050(2) 0.042(2) 0.0067(18) -0.015(2) -0.002(2)
C33 0.161(7) 0.090(4) 0.059(3) 0.010(3) 0.046(4) 0.045(4)
C34 0.095(5) 0.206(10) 0.133(7) -0.042(7) 0.057(5) -0.033(6)
C35 0.090(4) 0.083(4) 0.058(3) 0.010(3) 0.016(3) -0.032(3)
C36 0.042(2) 0.041(2) 0.076(3) -0.0032(19) 0.0175(19) 0.0074(16)
C37 0.061(3) 0.085(3) 0.061(3) -0.028(3) 0.029(2) -0.010(3)
C38 0.097(4) 0.066(3) 0.058(3) -0.004(2) 0.032(3) -0.016(3)
C39 0.066(3) 0.051(2) 0.056(2) -0.0086(19) 0.027(2) -0.018(2)
C40 0.086(3) 0.051(2) 0.040(2) -0.0015(17) 0.007(2) 0.031(2)
C41 0.057(3) 0.071(3) 0.084(3) 0.009(3) 0.021(2) 0.021(2)
C42 0.056(2) 0.062(2) 0.0345(19) 0.0028(17) 0.0039(16) -0.0031(19)
C43 0.051(2) 0.063(2) 0.0279(16) -0.0014(16) -0.0058(15) 0.0144(19)

loop_
_atom_type_symbol
_atom_type_description
_atom_type_scat_dispersion_real
_atom_type_scat_dispersion_imag
_atom_type_scat_source
C C 0.0033 0.0016 'International Tables Vol C Tables 4.2.6.8 and 6.1.1.4'
H H 0.0000 0.0000 'International Tables Vol C Tables 4.2.6.8 and 6.1.1.4'
O O 0.0106 0.0060 'International Tables Vol C Tables 4.2.6.8 and 6.1.1.4'
Cl Cl 0.1484 0.1585 'International Tables Vol C Tables 4.2.6.8 and 6.1.1.4'
La La -0.2871 2.4523 'International Tables Vol C Tables 4.2.6.8 and 6.1.1.4'

loop_
_geom_angle_atom_site_label_1
_geom_angle_atom_site_label_2
_geom_angle_atom_site_label_3
_geom_angle
O1 La1 C1 145.36(8)
O1 La1 C2 89.53(12)
C1 La1 C2 124.11(12)
O1 La1 C3 79.30(10)
C1 La1 C3 133.96(11)
C2 La1 C3 28.85(14)
O1 La1 C6 118.89(12)
C1 La1 C6 94.97(12)
C2 La1 C6 29.37(14)
C3 La1 C6 47.75(12)
O1 La1 C5 126.25(10)
C1 La1 C5 86.78(10)
C2 La1 C5 47.84(12)
C3 La1 C5 47.28(12)
C6 La1 C5 29.04(13)
O1 La1 C4 100.10(13)
C1 La1 C4 108.85(13)
C2 La1 C4 47.24(13)
C3 La1 C4 28.19(14)
C6 La1 C4 47.55(11)
C5 La1 C4 28.78(13)
O1 La1 Cl3 94.98(6)
C1 La1 Cl3 82.03(6)
C2 La1 Cl3 83.98(10)
C3 La1 Cl3 111.58(12)
C6 La1 Cl3 81.84(9)
C5 La1 Cl3 108.22(11)
C4 La1 Cl3 128.15(8)
O1 La1 Cl1 83.43(6)
C1 La1 Cl1 82.02(6)
C2 La1 Cl1 126.92(10)
C3 La1 Cl1 98.65(12)
C6 La1 Cl1 126.02(10)
C5 La1 Cl1 97.29(11)
C4 La1 Cl1 82.35(8)
Cl3 La1 Cl1 148.93(2)
O1 La1 Cl4 74.62(6)
C1 La1 Cl4 71.42(6)
C2 La1 Cl4 151.07(9)
C3 La1 Cl4 153.79(9)
C6 La1 Cl4 153.28(8)
C5 La1 Cl4 157.78(8)
C4 La1 Cl4 158.12(8)
Cl3 La1 Cl4 73.72(2)
Cl1 La1 Cl4 75.99(2)
O1 La1 La2 109.39(6)
C1 La1 La2 40.50(6)
C2 La1 La2 157.85(9)
C3 La1 La2 141.53(12)
C6 La1 La2 130.51(11)
C5 La1 La2 110.09(8)
C4 La1 La2 115.68(10)
Cl3 La1 La2 105.022(16)
Cl1 La1 La2 47.963(15)
Cl4 La1 La2 49.811(14)
O1 La1 La3 116.31(5)
C1 La1 La3 40.64(6)
C2 La1 La3 123.56(11)
C3 La1 La3 151.65(10)
C6 La1 La3 105.14(8)
C5 La1 La3 114.87(10)
C4 La1 La3 143.14(11)
Cl3 La1 La3 46.974(16)
Cl1 La1 La3 106.285(16)
Cl4 La1 La3 49.645(13)
La2 La1 La3 58.799(4)
C1 La2 O2 143.95(8)
C1 La2 C13 130.21(9)
O2 La2 C13 83.17(8)
C1 La2 C14 136.43(11)
O2 La2 C14 78.94(10)
C13 La2 C14 29.40(10)
C1 La2 C12 100.92(9)
O2 La2 C12 111.84(9)
C13 La2 C12 29.32(9)
C14 La2 C12 48.08(10)
C1 La2 C15 109.18(12)
O2 La2 C15 103.90(11)
C13 La2 C15 48.03(10)
C14 La2 C15 28.66(12)
C12 La2 C15 47.99(11)
C1 La2 C16 90.13(10)
O2 La2 C16 125.88(9)
C13 La2 C16 47.87(9)
C14 La2 C16 47.33(11)
C12 La2 C16 29.07(11)
C15 La2 C16 28.75(12)
C1 La2 Cl2 84.49(6)
O2 La2 Cl2 88.02(6)
C13 La2 Cl2 121.51(7)
C14 La2 Cl2 92.17(7)
C12 La2 Cl2 126.03(7)
C15 La2 Cl2 79.23(8)
C16 La2 Cl2 98.49(9)
C1 La2 Cl1 83.37(6)
O2 La2 Cl1 86.90(5)
C13 La2 Cl1 85.49(7)
C14 La2 Cl1 114.10(8)
C12 La2 Cl1 81.49(7)
C15 La2 Cl1 129.01(8)
C16 La2 Cl1 107.04(9)
Cl2 La2 Cl1 151.66(2)
C1 La2 Cl4 72.65(7)
O2 La2 Cl4 71.32(5)
C13 La2 Cl4 148.80(6)
C14 La2 Cl4 148.26(8)
C12 La2 Cl4 156.83(7)
C15 La2 Cl4 155.13(8)
C16 La2 Cl4 162.29(7)
Cl2 La2 Cl4 76.25(2)
Cl1 La2 Cl4 75.71(2)
C1 La2 La3 42.04(6)
O2 La2 La3 110.92(5)
C13 La2 La3 160.16(6)
C14 La2 La3 136.81(8)
C12 La2 La3 136.50(7)
C15 La2 La3 113.17(8)
C16 La2 La3 113.06(7)
Cl2 La2 La3 48.340(15)
Cl1 La2 La3 108.474(16)
Cl4 La2 La3 50.899(13)
C1 La2 La1 42.42(6)
O2 La2 La1 109.02(5)
C13 La2 La1 128.72(7)
C14 La2 La1 157.48(7)
C12 La2 La1 110.43(7)
C15 La2 La1 146.24(10)
C16 La2 La1 118.92(9)
Cl2 La2 La1 108.834(15)
Cl1 La2 La1 47.594(15)
Cl4 La2 La1 49.766(13)
La3 La2 La1 61.372(4)
C1 La2 H1A 22.0(2)
O2 La2 H1A 166.0(2)
C13 La2 H1A 110.1(4)
C14 La2 H1A 114.8(3)
C12 La2 H1A 80.9(4)
C15 La2 H1A 88.9(4)
C16 La2 H1A 68.1(2)
Cl2 La2 H1A 88.8(7)
Cl1 La2 H1A 89.5(7)
Cl4 La2 H1A 94.7(2)
La3 La2 H1A 57.6(5)
La1 La2 H1A 59.4(5)
O3 La3 C1 145.02(8)
O3 La3 C23 84.32(10)
C1 La3 C23 126.50(11)
O3 La3 C24 80.30(10)
C1 La3 C24 134.58(11)
C23 La3 C24 29.67(12)
O3 La3 C22 113.68(10)
C1 La3 C22 96.76(10)
C23 La3 C22 29.92(12)
C24 La3 C22 48.21(11)
O3 La3 C25 105.16(12)
C1 La3 C25 108.15(12)
C23 La3 C25 48.28(11)
C24 La3 C25 28.60(13)
C22 La3 C25 47.57(12)
O3 La3 C26 126.87(10)
C1 La3 C26 88.10(11)
C23 La3 C26 48.07(10)
C24 La3 C26 46.88(12)
C22 La3 C26 28.78(11)
C25 La3 C26 28.08(13)
O3 La3 Cl3 93.38(5)
C1 La3 Cl3 82.44(7)
C23 La3 Cl3 124.31(9)
C24 La3 Cl3 94.99(9)
C22 La3 Cl3 124.40(8)
C25 La3 Cl3 79.67(9)
C26 La3 Cl3 96.12(9)
O3 La3 Cl2 82.21(5)
C1 La3 Cl2 83.59(6)
C23 La3 Cl2 86.57(9)
C24 La3 Cl2 114.84(10)
C22 La3 Cl2 85.33(8)
C25 La3 Cl2 131.76(9)
C26 La3 Cl2 111.61(9)
Cl3 La3 Cl2 148.39(2)
O3 La3 Cl4 74.09(5)
C1 La3 Cl4 71.49(6)
C23 La3 Cl4 153.59(7)
C24 La3 Cl4 150.72(8)
C22 La3 Cl4 158.57(7)
C25 La3 Cl4 152.45(9)
C26 La3 Cl4 157.71(8)
Cl3 La3 Cl4 72.94(2)
Cl2 La3 Cl4 75.77(2)
O3 La3 La2 109.08(5)
C1 La3 La2 41.04(6)
C23 La3 La2 127.74(10)
C24 La3 La2 156.51(8)
C22 La3 La2 109.22(7)
C25 La3 La2 144.87(11)
C26 La3 La2 118.11(10)
Cl3 La3 La2 105.594(16)
Cl2 La3 La2 48.323(15)
Cl4 La3 La2 50.207(14)
O3 La3 La1 114.59(5)
C1 La3 La1 41.55(6)
C23 La3 La1 157.45(7)
C24 La3 La1 136.98(10)
C22 La3 La1 131.27(8)
C25 La3 La1 111.85(9)
C26 La3 La1 109.47(8)
Cl3 La3 La1 46.520(16)
Cl2 La3 La1 107.295(16)
Cl4 La3 La1 48.939(13)
La2 La3 La1 59.829(4)
La1 Cl1 La2 84.44(2)
La2 Cl2 La3 83.34(2)
La1 Cl3 La3 86.51(2)
La1 Cl4 La2 80.423(17)
La1 Cl4 La3 81.417(17)
La2 Cl4 La3 78.894(17)
La2 C1 La3 96.91(9)
La2 C1 La1 97.08(9)
La3 C1 La1 97.81(9)
La2 C1 H1A 84(2)
La3 C1 H1A 128(2)
La1 C1 H1A 134(2)
La2 C1 H1B 166(2)
La3 C1 H1B 87(2)
La1 C1 H1B 96(2)
H1A C1 H1B 83(3)
C32 O1 C35 105.9(3)
C32 O1 La1 122.1(2)
C35 O1 La1 126.9(3)
C3 C2 C6 107.5(4)
C3 C2 C7 126.4(6)
C6 C2 C7 126.0(5)
C3 C2 La1 75.9(2)
C6 C2 La1 75.7(2)
C7 C2 La1 116.8(3)
C39 O2 C36 107.5(3)
C39 O2 La2 124.4(2)
C36 O2 La2 121.8(2)
C4 C3 C2 108.8(4)
C4 C3 C8 126.4(6)
C2 C3 C8 124.7(6)
C4 C3 La1 76.3(2)
C2 C3 La1 75.2(2)
C8 C3 La1 118.3(3)
C40 O3 C43 106.2(3)
C40 O3 La3 131.0(2)
C43 O3 La3 120.0(2)
C3 C4 C5 108.9(4)
C3 C4 C9 126.1(6)
C5 C4 C9 124.7(6)
C3 C4 La1 75.6(2)
C5 C4 La1 75.4(2)
C9 C4 La1 120.2(3)
C4 C5 C6 107.8(4)
C4 C5 C10 127.2(6)
C6 C5 C10 124.9(5)
C4 C5 La1 75.8(2)
C6 C5 La1 75.4(2)
C10 C5 La1 119.1(3)
C5 C6 C2 106.9(4)
C5 C6 C11 127.3(6)
C2 C6 C11 125.6(6)
C5 C6 La1 75.6(2)
C2 C6 La1 74.9(2)
C11 C6 La1 119.2(3)
C2 C7 H7A 109.5
C2 C7 H7B 109.5
H7A C7 H7B 109.5
C2 C7 H7C 109.5
H7A C7 H7C 109.5
H7B C7 H7C 109.5
C3 C8 H8A 109.5
C3 C8 H8B 109.5
H8A C8 H8B 109.5
C3 C8 H8C 109.5
H8A C8 H8C 109.5
H8B C8 H8C 109.5
C4 C9 H9A 109.5
C4 C9 H9B 109.5
H9A C9 H9B 109.5
C4 C9 H9C 109.5
H9A C9 H9C 109.5
H9B C9 H9C 109.5
C5 C10 H10A 109.5
C5 C10 H10B 109.5
H10A C10 H10B 109.5
C5 C10 H10C 109.5
H10A C10 H10C 109.5
H10B C10 H10C 109.5
C6 C11 H11A 109.5
C6 C11 H11B 109.5
H11A C11 H11B 109.5
C6 C11 H11C 109.5
H11A C11 H11C 109.5
H11B C11 H11C 109.5
C13 C12 C16 107.0(3)
C13 C12 C17 126.3(4)
C16 C12 C17 126.4(4)
C13 C12 La2 74.05(17)
C16 C12 La2 76.24(19)
C17 C12 La2 120.1(2)
C14 C13 C12 107.5(3)
C14 C13 C18 128.6(3)
C12 C13 C18 123.9(3)
C14 C13 La2 75.44(17)
C12 C13 La2 76.63(17)
C18 C13 La2 116.2(2)
C15 C14 C13 109.1(3)
C15 C14 C19 125.7(4)
C13 C14 C19 125.2(4)
C15 C14 La2 77.2(2)
C13 C14 La2 75.16(17)
C19 C14 La2 115.1(2)
C14 C15 C16 107.8(3)
C14 C15 C20 124.8(5)
C16 C15 C20 127.1(5)
C14 C15 La2 74.18(19)
C16 C15 La2 76.1(2)
C20 C15 La2 120.8(2)
C15 C16 C12 108.6(3)
C15 C16 C21 125.4(4)
C12 C16 C21 125.8(5)
C15 C16 La2 75.2(2)
C12 C16 La2 74.69(18)
C21 C16 La2 120.4(3)
C12 C17 H17A 109.5
C12 C17 H17B 109.5
H17A C17 H17B 109.5
C12 C17 H17C 109.5
H17A C17 H17C 109.5
H17B C17 H17C 109.5
C13 C18 H18A 109.5
C13 C18 H18B 109.5
H18A C18 H18B 109.5
C13 C18 H18C 109.5
H18A C18 H18C 109.5
H18B C18 H18C 109.5
C14 C19 H19A 109.5
C14 C19 H19B 109.5
H19A C19 H19B 109.5
C14 C19 H19C 109.5
H19A C19 H19C 109.5
H19B C19 H19C 109.5
C15 C20 H20A 109.5
C15 C20 H20B 109.5
H20A C20 H20B 109.5
C15 C20 H20C 109.5
H20A C20 H20C 109.5
H20B C20 H20C 109.5
C16 C21 H21A 109.5
C16 C21 H21B 109.5
H21A C21 H21B 109.5
C16 C21 H21C 109.5
H21A C21 H21C 109.5
H21B C21 H21C 109.5
C26 C22 C23 107.1(3)
C26 C22 C27 128.7(4)
C23 C22 C27 124.1(4)
C26 C22 La3 76.5(2)
C23 C22 La3 74.33(18)
C27 C22 La3 118.3(2)
C24 C23 C22 105.4(3)
C24 C23 C28 128.4(4)
C22 C23 C28 126.0(4)
C24 C23 La3 75.28(19)
C22 C23 La3 75.75(18)
C28 C23 La3 117.7(2)
C25 C24 C23 109.1(4)
C25 C24 C29 124.9(4)
C23 C24 C29 126.0(4)
C25 C24 La3 76.8(2)
C23 C24 La3 75.05(18)
C29 C24 La3 115.6(2)
C26 C25 C24 108.4(4)
C26 C25 C30 126.0(5)
C24 C25 C30 125.2(5)
C26 C25 La3 76.4(2)
C24 C25 La3 74.6(2)
C30 C25 La3 121.0(3)
C25 C26 C22 109.9(4)
C25 C26 C31 127.0(4)
C22 C26 C31 123.0(5)
C25 C26 La3 75.5(2)
C22 C26 La3 74.69(19)
C31 C26 La3 119.8(3)
C22 C27 H27A 109.5
C22 C27 H27B 109.5
H27A C27 H27B 109.5
C22 C27 H27C 109.5
H27A C27 H27C 109.5
H27B C27 H27C 109.5
C23 C28 H28A 109.5
C23 C28 H28B 109.5
H28A C28 H28B 109.5
C23 C28 H28C 109.5
H28A C28 H28C 109.5
H28B C28 H28C 109.5
C24 C29 H29A 109.5
C24 C29 H29B 109.5
H29A C29 H29B 109.5
C24 C29 H29C 109.5
H29A C29 H29C 109.5
H29B C29 H29C 109.5
C25 C30 H30A 109.5
C25 C30 H30B 109.5
H30A C30 H30B 109.5
C25 C30 H30C 109.5
H30A C30 H30C 109.5
H30B C30 H30C 109.5
C26 C31 H31A 109.5
C26 C31 H31B 109.5
H31A C31 H31B 109.5
C26 C31 H31C 109.5
H31A C31 H31C 109.5
H31B C31 H31C 109.5
O1 C32 C33 105.6(4)
O1 C32 H32A 110.6
C33 C32 H32A 110.6
O1 C32 H32B 110.6
C33 C32 H32B 110.6
H32A C32 H32B 108.8
C34 C33 C32 102.6(5)
C34 C33 H33A 111.2
C32 C33 H33A 111.2
C34 C33 H33B 111.2
C32 C33 H33B 111.2
H33A C33 H33B 109.2
C35 C34 C33 108.1(6)
C35 C34 H34A 110.1
C33 C34 H34A 110.1
C35 C34 H34B 110.1
C33 C34 H34B 110.1
H34A C34 H34B 108.4
C34 C35 O1 108.5(5)
C34 C35 H35A 110.0
O1 C35 H35A 110.0
C34 C35 H35B 110.0
O1 C35 H35B 110.0
H35A C35 H35B 108.4
O2 C36 C37 104.8(3)
O2 C36 H36A 110.8
C37 C36 H36A 110.8
O2 C36 H36B 110.8
C37 C36 H36B 110.8
H36A C36 H36B 108.9
C38 C37 C36 101.7(4)
C38 C37 H37A 111.4
C36 C37 H37A 111.4
C38 C37 H37B 111.4
C36 C37 H37B 111.4
H37A C37 H37B 109.3
C39 C38 C37 104.1(4)
C39 C38 H38A 110.9
C37 C38 H38A 110.9
C39 C38 H38B 110.9
C37 C38 H38B 110.9
H38A C38 H38B 108.9
O2 C39 C38 107.4(3)
O2 C39 H39A 110.2
C38 C39 H39A 110.2
O2 C39 H39B 110.2
C38 C39 H39B 110.2
H39A C39 H39B 108.5
O3 C40 C41 105.2(3)
O3 C40 H40A 110.7
C41 C40 H40A 110.7
O3 C40 H40B 110.7
C41 C40 H40B 110.7
H40A C40 H40B 108.8
C40 C41 C42 106.2(4)
C40 C41 H41A 110.5
C42 C41 H41A 110.5
C40 C41 H41B 110.5
C42 C41 H41B 110.5
H41A C41 H41B 108.7
C41 C42 C43 104.8(3)
C41 C42 H42A 110.8
C43 C42 H42A 110.8
C41 C42 H42B 110.8
C43 C42 H42B 110.8
H42A C42 H42B 108.9
O3 C43 C42 105.2(3)
O3 C43 H43A 110.7
C42 C43 H43A 110.7
O3 C43 H43B 110.7
C42 C43 H43B 110.7
H43A C43 H43B 108.8

loop_
_geom_bond_atom_site_label_1
_geom_bond_atom_site_label_2
_geom_bond_distance
La1 O1 2.619(2)
La1 C1 2.635(3)
La1 C2 2.777(3)
La1 C3 2.786(4)
La1 C6 2.788(3)
La1 C5 2.789(3)
La1 C4 2.795(4)
La1 Cl3 2.8614(8)
La1 Cl1 2.8761(7)
La1 Cl4 3.0014(7)
La1 La2 3.8768(2)
La1 La3 3.9360(2)
La2 C1 2.537(3)
La2 O2 2.612(2)
La2 C13 2.778(3)
La2 C14 2.782(3)
La2 C12 2.811(3)
La2 C15 2.819(3)
La2 C16 2.831(3)
La2 Cl2 2.8843(8)
La2 Cl1 2.8929(8)
La2 Cl4 3.0034(7)
La2 La3 3.8356(2)
La2 H1A 2.63(4)
La3 O3 2.562(2)
La3 C1 2.587(3)
La3 C23 2.775(3)
La3 C24 2.778(3)
La3 C22 2.794(3)
La3 C25 2.807(4)
La3 C26 2.817(3)
La3 Cl3 2.8828(8)
La3 Cl2 2.8851(7)
La3 Cl4 3.0334(7)
C1 H1A 0.99(1)
C1 H1B 0.99(1)
O1 C32 1.430(5)
O1 C35 1.433(5)
C2 C3 1.386(7)
C2 C6 1.411(6)
C2 C7 1.520(7)
O2 C39 1.439(4)
O2 C36 1.446(5)
C3 C4 1.359(7)
C3 C8 1.525(6)
O3 C40 1.438(4)
O3 C43 1.441(4)
C4 C5 1.388(6)
C4 C9 1.511(6)
C5 C6 1.398(6)
C5 C10 1.514(7)
C6 C11 1.507(6)
C7 H7A 0.9800
C7 H7B 0.9800
C7 H7C 0.9800
C8 H8A 0.9800
C8 H8B 0.9800
C8 H8C 0.9800
C9 H9A 0.9800
C9 H9B 0.9800
C9 H9C 0.9800
C10 H10A 0.9800
C10 H10B 0.9800
C10 H10C 0.9800
C11 H11A 0.9800
C11 H11B 0.9800
C11 H11C 0.9800
C12 C13 1.415(4)
C12 C16 1.416(5)
C12 C17 1.493(5)
C13 C14 1.411(5)
C13 C18 1.496(5)
C14 C15 1.387(6)
C14 C19 1.518(5)
C15 C16 1.403(6)
C15 C20 1.518(5)
C16 C21 1.507(6)
C17 H17A 0.9800
C17 H17B 0.9800
C17 H17C 0.9800
C18 H18A 0.9800
C18 H18B 0.9800
C18 H18C 0.9800
C19 H19A 0.9800
C19 H19B 0.9800
C19 H19C 0.9800
C20 H20A 0.9800
C20 H20B 0.9800
C20 H20C 0.9800
C21 H21A 0.9800
C21 H21B 0.9800
C21 H21C 0.9800
C22 C26 1.394(5)
C22 C23 1.438(6)
C22 C27 1.500(6)
C23 C24 1.422(6)
C23 C28 1.489(5)
C24 C25 1.380(6)
C24 C29 1.518(6)
C25 C26 1.364(6)
C25 C30 1.518(6)
C26 C31 1.527(6)
C27 H27A 0.9800
C27 H27B 0.9800
C27 H27C 0.9800
C28 H28A 0.9800
C28 H28B 0.9800
C28 H28C 0.9800
C29 H29A 0.9800
C29 H29B 0.9800
C29 H29C 0.9800
C30 H30A 0.9800
C30 H30B 0.9800
C30 H30C 0.9800
C31 H31A 0.9800
C31 H31B 0.9800
C31 H31C 0.9800
C32 C33 1.491(8)
C32 H32A 0.9900
C32 H32B 0.9900
C33 C34 1.483(10)
C33 H33A 0.9900
C33 H33B 0.9900
C34 C35 1.410(8)
C34 H34A 0.9900
C34 H34B 0.9900
C35 H35A 0.9900
C35 H35B 0.9900
C36 C37 1.501(6)
C36 H36A 0.9900
C36 H36B 0.9900
C37 C38 1.487(7)
C37 H37A 0.9900
C37 H37B 0.9900
C38 C39 1.484(6)
C38 H38A 0.9900
C38 H38B 0.9900
C39 H39A 0.9900
C39 H39B 0.9900
C40 C41 1.497(6)
C40 H40A 0.9900
C40 H40B 0.9900
C41 C42 1.498(6)
C41 H41A 0.9900
C41 H41B 0.9900
C42 C43 1.506(5)
C42 H42A 0.9900
C42 H42B 0.9900
C43 H43A 0.9900
C43 H43B 0.9900

loop_
_geom_torsion_atom_site_label_1
_geom_torsion_atom_site_label_2
_geom_torsion_atom_site_label_3
_geom_torsion_atom_site_label_4
_geom_torsion
O1 La1 La2 C1 158.58(11)
C2 La1 La2 C1 -54.1(3)
C3 La1 La2 C1 -104.15(16)
C6 La1 La2 C1 -34.41(14)
C5 La1 La2 C1 -58.65(15)
C4 La1 La2 C1 -89.37(14)
Cl3 La1 La2 C1 57.64(9)
Cl1 La1 La2 C1 -140.15(10)
Cl4 La1 La2 C1 110.29(9)
La3 La1 La2 C1 48.93(9)
O1 La1 La2 O2 5.63(8)
C1 La1 La2 O2 -152.95(11)
C2 La1 La2 O2 152.9(3)
C3 La1 La2 O2 102.90(14)
C6 La1 La2 O2 172.64(12)
C5 La1 La2 O2 148.41(13)
C4 La1 La2 O2 117.69(12)
Cl3 La1 La2 O2 -95.31(6)
Cl1 La1 La2 O2 66.90(6)
Cl4 La1 La2 O2 -42.66(6)
La3 La1 La2 O2 -104.01(6)
O1 La1 La2 C13 -90.99(10)
C1 La1 La2 C13 110.44(12)
C2 La1 La2 C13 56.3(3)
C3 La1 La2 C13 6.29(16)
C6 La1 La2 C13 76.03(13)
C5 La1 La2 C13 51.79(14)
C4 La1 La2 C13 21.07(14)
Cl3 La1 La2 C13 168.08(8)
Cl1 La1 La2 C13 -29.71(8)
Cl4 La1 La2 C13 -139.27(8)
La3 La1 La2 C13 159.37(8)
O1 La1 La2 C14 -101.9(2)
C1 La1 La2 C14 99.5(2)
C2 La1 La2 C14 45.4(4)
C3 La1 La2 C14 -4.6(3)
C6 La1 La2 C14 65.1(2)
C5 La1 La2 C14 40.9(2)
C4 La1 La2 C14 10.1(2)
Cl3 La1 La2 C14 157.1(2)
Cl1 La1 La2 C14 -40.6(2)
Cl4 La1 La2 C14 -150.2(2)
La3 La1 La2 C14 148.4(2)
O1 La1 La2 C12 -117.63(10)
C1 La1 La2 C12 83.80(12)
C2 La1 La2 C12 29.7(3)
C3 La1 La2 C12 -20.35(16)
C6 La1 La2 C12 49.38(13)
C5 La1 La2 C12 25.15(14)
C4 La1 La2 C12 -5.57(14)
Cl3 La1 La2 C12 141.44(8)
Cl1 La1 La2 C12 -56.35(8)
Cl4 La1 La2 C12 -165.91(8)
La3 La1 La2 C12 132.73(8)
O1 La1 La2 C15 -160.93(15)
C1 La1 La2 C15 40.49(16)
C2 La1 La2 C15 -13.7(3)
C3 La1 La2 C15 -63.66(19)
C6 La1 La2 C15 6.08(17)
C5 La1 La2 C15 -18.15(17)
C4 La1 La2 C15 -48.87(17)
Cl3 La1 La2 C15 98.13(13)
Cl1 La1 La2 C15 -99.66(13)
Cl4 La1 La2 C15 150.78(13)
La3 La1 La2 C15 89.43(13)
O1 La1 La2 C16 -148.34(11)
C1 La1 La2 C16 53.09(13)
C2 La1 La2 C16 -1.1(3)
C3 La1 La2 C16 -51.06(16)
C6 La1 La2 C16 18.67(14)
C5 La1 La2 C16 -5.56(14)
C4 La1 La2 C16 -36.28(14)
Cl3 La1 La2 C16 110.73(9)
Cl1 La1 La2 C16 -87.06(9)
Cl4 La1 La2 C16 163.38(9)
La3 La1 La2 C16 102.02(9)
O1 La1 La2 Cl2 100.15(6)
C1 La1 La2 Cl2 -58.42(9)
C2 La1 La2 Cl2 -112.6(3)
C3 La1 La2 Cl2 -162.57(13)
C6 La1 La2 Cl2 -92.84(10)
C5 La1 La2 Cl2 -117.07(11)
C4 La1 La2 Cl2 -147.79(11)
Cl3 La1 La2 Cl2 -0.78(3)
Cl1 La1 La2 Cl2 161.43(3)
Cl4 La1 La2 Cl2 51.87(2)
La3 La1 La2 Cl2 -9.488(18)
O1 La1 La2 Cl1 -61.27(6)
C1 La1 La2 Cl1 140.15(10)
C2 La1 La2 Cl1 86.0(3)
C3 La1 La2 Cl1 36.00(14)
C6 La1 La2 Cl1 105.74(11)
C5 La1 La2 Cl1 81.50(12)
C4 La1 La2 Cl1 50.78(11)
Cl3 La1 La2 Cl1 -162.21(3)
Cl4 La1 La2 Cl1 -109.56(3)
La3 La1 La2 Cl1 -170.92(2)
O1 La1 La2 Cl4 48.29(6)
C1 La1 La2 Cl4 -110.29(9)
C2 La1 La2 Cl4 -164.4(3)
C3 La1 La2 Cl4 145.56(13)
C6 La1 La2 Cl4 -144.70(10)
C5 La1 La2 Cl4 -168.94(11)
C4 La1 La2 Cl4 160.34(11)
Cl3 La1 La2 Cl4 -52.65(3)
Cl1 La1 La2 Cl4 109.56(3)
La3 La1 La2 Cl4 -61.356(17)
O1 La1 La2 La3 109.64(6)
C1 La1 La2 La3 -48.93(9)
C2 La1 La2 La3 -103.1(3)
C3 La1 La2 La3 -153.08(13)
C6 La1 La2 La3 -83.35(10)
C5 La1 La2 La3 -107.58(11)
C4 La1 La2 La3 -138.30(11)
Cl3 La1 La2 La3 8.71(2)
Cl1 La1 La2 La3 170.92(2)
Cl4 La1 La2 La3 61.356(17)
C1 La2 La3 O3 -157.37(11)
O2 La2 La3 O3 -7.07(8)
C13 La2 La3 O3 126.1(2)
C14 La2 La3 O3 89.08(12)
C12 La2 La3 O3 161.90(11)
C15 La2 La3 O3 109.24(12)
C16 La2 La3 O3 140.56(12)
Cl2 La2 La3 O3 60.00(6)
Cl1 La2 La3 O3 -100.89(6)
Cl4 La2 La3 O3 -48.26(6)
La1 La2 La3 O3 -107.95(5)
O2 La2 La3 C1 150.30(11)
C13 La2 La3 C1 -76.5(2)
C14 La2 La3 C1 -113.55(15)
C12 La2 La3 C1 -40.73(14)
C15 La2 La3 C1 -93.39(14)
C16 La2 La3 C1 -62.07(14)
Cl2 La2 La3 C1 -142.64(10)
Cl1 La2 La3 C1 56.48(10)
Cl4 La2 La3 C1 109.11(10)
La1 La2 La3 C1 49.42(10)
C1 La2 La3 C23 104.86(14)
O2 La2 La3 C23 -104.85(11)
C13 La2 La3 C23 28.3(2)
C14 La2 La3 C23 -8.69(15)
C12 La2 La3 C23 64.13(14)
C15 La2 La3 C23 11.47(14)
C16 La2 La3 C23 42.79(14)
Cl2 La2 La3 C23 -37.78(10)
Cl1 La2 La3 C23 161.33(10)
Cl4 La2 La3 C23 -146.03(10)
La1 La2 La3 C23 154.27(10)
C1 La2 La3 C24 92.2(3)
O2 La2 La3 C24 -117.5(2)
C13 La2 La3 C24 15.7(3)
C14 La2 La3 C24 -21.3(3)
C12 La2 La3 C24 51.5(3)
C15 La2 La3 C24 -1.2(3)
C16 La2 La3 C24 30.1(3)
Cl2 La2 La3 C24 -50.4(2)
Cl1 La2 La3 C24 148.7(2)
Cl4 La2 La3 C24 -158.7(2)
La1 La2 La3 C24 141.6(2)
C1 La2 La3 C22 77.84(13)
O2 La2 La3 C22 -131.86(11)
C13 La2 La3 C22 1.3(2)
C14 La2 La3 C22 -35.71(14)
C12 La2 La3 C22 37.11(13)
C15 La2 La3 C22 -15.55(14)
C16 La2 La3 C22 15.77(14)
Cl2 La2 La3 C22 -64.80(9)
Cl1 La2 La3 C22 134.32(9)
Cl4 La2 La3 C22 -173.05(9)
La1 La2 La3 C22 127.26(9)
C1 La2 La3 C25 36.11(18)
O2 La2 La3 C25 -173.59(16)
C13 La2 La3 C25 -40.4(2)
C14 La2 La3 C25 -77.44(19)
C12 La2 La3 C25 -4.62(18)
C15 La2 La3 C25 -57.28(18)
C16 La2 La3 C25 -25.96(18)
Cl2 La2 La3 C25 -106.53(15)
Cl1 La2 La3 C25 92.59(15)
Cl4 La2 La3 C25 145.22(15)
La1 La2 La3 C25 85.53(15)
C1 La2 La3 C26 47.86(13)
O2 La2 La3 C26 -161.85(10)
C13 La2 La3 C26 -28.7(2)
C14 La2 La3 C26 -65.69(14)
C12 La2 La3 C26 7.12(13)
C15 La2 La3 C26 -45.53(14)
C16 La2 La3 C26 -14.22(14)
Cl2 La2 La3 C26 -94.78(9)
Cl1 La2 La3 C26 104.33(9)
Cl4 La2 La3 C26 156.97(9)
La1 La2 La3 C26 97.27(9)
C1 La2 La3 Cl3 -58.08(10)
O2 La2 La3 Cl3 92.21(6)
C13 La2 La3 Cl3 -134.6(2)
C14 La2 La3 Cl3 -171.63(11)
C12 La2 La3 Cl3 -98.82(10)
C15 La2 La3 Cl3 -151.47(10)
C16 La2 La3 Cl3 -120.16(10)
Cl2 La2 La3 Cl3 159.28(3)
Cl1 La2 La3 Cl3 -1.61(3)
Cl4 La2 La3 Cl3 51.03(3)
La1 La2 La3 Cl3 -8.667(19)
C1 La2 La3 Cl2 142.64(10)
O2 La2 La3 Cl2 -67.07(6)
C13 La2 La3 Cl2 66.1(2)
C14 La2 La3 Cl2 29.09(11)
C12 La2 La3 Cl2 101.90(10)
C15 La2 La3 Cl2 49.25(11)
C16 La2 La3 Cl2 80.56(10)
Cl1 La2 La3 Cl2 -160.89(3)
Cl4 La2 La3 Cl2 -108.25(3)
La1 La2 La3 Cl2 -167.95(2)
C1 La2 La3 Cl4 -109.11(10)
O2 La2 La3 Cl4 41.19(6)
C13 La2 La3 Cl4 174.4(2)
C14 La2 La3 Cl4 137.34(11)
C12 La2 La3 Cl4 -149.84(10)
C15 La2 La3 Cl4 157.50(10)
C16 La2 La3 Cl4 -171.18(10)
Cl2 La2 La3 Cl4 108.25(3)
Cl1 La2 La3 Cl4 -52.63(2)
La1 La2 La3 Cl4 -59.694(17)
C1 La2 La3 La1 -49.42(10)
O2 La2 La3 La1 100.88(6)
C13 La2 La3 La1 -125.93(19)
C14 La2 La3 La1 -162.97(11)
C12 La2 La3 La1 -90.15(10)
C15 La2 La3 La1 -142.81(10)
C16 La2 La3 La1 -111.49(10)
Cl2 La2 La3 La1 167.95(2)
Cl1 La2 La3 La1 7.060(18)
Cl4 La2 La3 La1 59.694(17)
O1 La1 La3 O3 0.94(9)
C1 La1 La3 O3 147.37(11)
C2 La1 La3 O3 -107.53(12)
C3 La1 La3 O3 -117.8(2)
C6 La1 La3 O3 -132.86(13)
C5 La1 La3 O3 -162.06(12)
C4 La1 La3 O3 -169.27(16)
Cl3 La1 La3 O3 -69.84(6)
Cl1 La1 La3 O3 91.60(6)
Cl4 La1 La3 O3 37.00(6)
La2 La1 La3 O3 98.62(6)
O1 La1 La3 C1 -146.43(11)
C2 La1 La3 C1 105.10(14)
C3 La1 La3 C1 94.9(3)
C6 La1 La3 C1 79.77(15)
C5 La1 La3 C1 50.57(14)
C4 La1 La3 C1 43.36(18)
Cl3 La1 La3 C1 142.79(9)
Cl1 La1 La3 C1 -55.77(9)
Cl4 La1 La3 C1 -110.36(9)
La2 La1 La3 C1 -48.75(9)
O1 La1 La3 C23 145.8(3)
C1 La1 La3 C23 -67.7(3)
C2 La1 La3 C23 37.4(3)
C3 La1 La3 C23 27.1(3)
C6 La1 La3 C23 12.0(3)
C5 La1 La3 C23 -17.2(3)
C4 La1 La3 C23 -24.4(3)
Cl3 La1 La3 C23 75.1(3)
Cl1 La1 La3 C23 -123.5(3)
Cl4 La1 La3 C23 -178.1(3)
La2 La1 La3 C23 -116.5(3)
O1 La1 La3 C24 103.58(14)
C1 La1 La3 C24 -109.99(15)
C2 La1 La3 C24 -4.90(16)
C3 La1 La3 C24 -15.1(3)
C6 La1 La3 C24 -30.22(17)
C5 La1 La3 C24 -59.43(16)
C4 La1 La3 C24 -66.63(19)
Cl3 La1 La3 C24 32.80(12)
Cl1 La1 La3 C24 -165.76(12)
Cl4 La1 La3 C24 139.64(12)
La2 La1 La3 C24 -158.74(12)
O1 La1 La3 C22 172.53(12)
C1 La1 La3 C22 -41.04(13)
C2 La1 La3 C22 64.06(15)
C3 La1 La3 C22 53.8(3)
C6 La1 La3 C22 38.73(15)
C5 La1 La3 C22 9.53(14)
C4 La1 La3 C22 2.32(18)
Cl3 La1 La3 C22 101.75(10)
Cl1 La1 La3 C22 -96.81(10)
Cl4 La1 La3 C22 -151.40(10)
La2 La1 La3 C22 -89.79(10)
O1 La1 La3 C25 120.50(13)
C1 La1 La3 C25 -93.07(14)
C2 La1 La3 C25 12.03(16)
C3 La1 La3 C25 1.8(3)
C6 La1 La3 C25 -13.30(16)
C5 La1 La3 C25 -42.50(15)
C4 La1 La3 C25 -49.71(19)
Cl3 La1 La3 C25 49.72(11)
Cl1 La1 La3 C25 -148.84(11)
Cl4 La1 La3 C25 156.56(11)
La2 La1 La3 C25 -141.82(11)
O1 La1 La3 C26 150.45(12)
C1 La1 La3 C26 -63.13(14)
C2 La1 La3 C26 41.97(15)
C3 La1 La3 C26 31.7(3)
C6 La1 La3 C26 16.65(16)
C5 La1 La3 C26 -12.56(15)
C4 La1 La3 C26 -19.77(19)
Cl3 La1 La3 C26 79.66(11)
Cl1 La1 La3 C26 -118.89(11)
Cl4 La1 La3 C26 -173.49(11)
La2 La1 La3 C26 -111.88(11)
O1 La1 La3 Cl3 70.78(7)
C1 La1 La3 Cl3 -142.79(9)
C2 La1 La3 Cl3 -37.69(11)
C3 La1 La3 Cl3 -47.9(2)
C6 La1 La3 Cl3 -63.02(12)
C5 La1 La3 Cl3 -92.22(11)
C4 La1 La3 Cl3 -99.43(15)
Cl1 La1 La3 Cl3 161.44(3)
Cl4 La1 La3 Cl3 106.85(3)
La2 La1 La3 Cl3 168.46(3)
O1 La1 La3 Cl2 -88.27(7)
C1 La1 La3 Cl2 58.15(9)
C2 La1 La3 Cl2 163.25(11)
C3 La1 La3 Cl2 153.0(2)
C6 La1 La3 Cl2 137.92(12)
C5 La1 La3 Cl2 108.72(11)
C4 La1 La3 Cl2 101.51(15)
Cl3 La1 La3 Cl2 -159.06(3)
Cl1 La1 La3 Cl2 2.39(3)
Cl4 La1 La3 Cl2 -52.21(2)
La2 La1 La3 Cl2 9.402(18)
O1 La1 La3 Cl4 -36.06(7)
C1 La1 La3 Cl4 110.36(9)
C2 La1 La3 Cl4 -144.54(11)
C3 La1 La3 Cl4 -154.8(2)
C6 La1 La3 Cl4 -169.86(12)
C5 La1 La3 Cl4 160.93(11)
C4 La1 La3 Cl4 153.72(15)
Cl3 La1 La3 Cl4 -106.85(3)
Cl1 La1 La3 Cl4 54.60(3)
La2 La1 La3 Cl4 61.615(18)
O1 La1 La3 La2 -97.68(7)
C1 La1 La3 La2 48.75(9)
C2 La1 La3 La2 153.85(11)
C3 La1 La3 La2 143.6(2)
C6 La1 La3 La2 128.52(12)
C5 La1 La3 La2 99.32(10)
C4 La1 La3 La2 92.11(15)
Cl3 La1 La3 La2 -168.46(3)
Cl1 La1 La3 La2 -7.017(18)
Cl4 La1 La3 La2 -61.615(18)
O1 La1 Cl1 La2 123.63(6)
C1 La1 Cl1 La2 -24.85(6)
C2 La1 Cl1 La2 -151.93(13)
C3 La1 Cl1 La2 -158.29(9)
C6 La1 Cl1 La2 -115.20(12)
C5 La1 Cl1 La2 -110.54(9)
C4 La1 Cl1 La2 -135.21(12)
Cl3 La1 Cl1 La2 34.88(6)
Cl4 La1 Cl1 La2 47.895(19)
La3 La1 Cl1 La2 8.09(2)
C1 La2 Cl1 La1 25.79(7)
O2 La2 Cl1 La1 -119.43(6)
C13 La2 Cl1 La1 157.18(7)
C14 La2 Cl1 La1 164.14(9)
C12 La2 Cl1 La1 127.93(7)
C15 La2 Cl1 La1 135.16(13)
C16 La2 Cl1 La1 113.89(8)
Cl2 La2 Cl1 La1 -39.43(6)
Cl4 La2 Cl1 La1 -47.931(19)
La3 La2 Cl1 La1 -8.40(2)
C1 La2 Cl2 La3 -24.10(7)
O2 La2 Cl2 La3 120.60(5)
C13 La2 Cl2 La3 -158.65(7)
C14 La2 Cl2 La3 -160.55(8)
C12 La2 Cl2 La3 -123.61(9)
C15 La2 Cl2 La3 -134.85(10)
C16 La2 Cl2 La3 -113.41(8)
Cl1 La2 Cl2 La3 40.87(5)
Cl4 La2 Cl2 La3 49.352(18)
La1 La2 Cl2 La3 11.17(2)
O3 La3 Cl2 La2 -124.31(6)
C1 La3 Cl2 La2 23.64(6)
C23 La3 Cl2 La2 150.96(9)
C24 La3 Cl2 La2 160.21(9)
C22 La3 Cl2 La2 120.99(8)
C25 La3 Cl2 La2 132.30(14)
C26 La3 Cl2 La2 109.03(9)
Cl3 La3 Cl2 La2 -40.55(5)
Cl4 La3 Cl2 La2 -48.834(18)
La1 La3 Cl2 La2 -10.90(2)
O1 La1 Cl3 La3 -121.82(6)
C1 La1 Cl3 La3 23.43(6)
C2 La1 Cl3 La3 149.18(11)
C3 La1 Cl3 La3 157.73(9)
C6 La1 Cl3 La3 119.66(11)
C5 La1 Cl3 La3 107.36(9)
C4 La1 Cl3 La3 131.18(15)
Cl1 La1 Cl3 La3 -36.29(6)
Cl4 La1 Cl3 La3 -49.45(2)
La2 La1 Cl3 La3 -10.20(2)
O3 La3 Cl3 La1 121.23(6)
C1 La3 Cl3 La1 -23.87(6)
C23 La3 Cl3 La1 -153.35(10)
C24 La3 Cl3 La1 -158.23(9)
C22 La3 Cl3 La1 -116.90(10)
C25 La3 Cl3 La1 -133.97(11)
C26 La3 Cl3 La1 -111.12(9)
Cl2 La3 Cl3 La1 40.62(5)
Cl4 La3 Cl3 La1 49.01(2)
La2 La3 Cl3 La1 10.34(2)
O1 La1 Cl4 La2 -133.09(6)
C1 La1 Cl4 La2 39.99(6)
C2 La1 Cl4 La2 167.9(2)
C3 La1 Cl4 La2 -127.2(3)
C6 La1 Cl4 La2 102.3(3)
C5 La1 Cl4 La2 28.5(3)
C4 La1 Cl4 La2 -54.4(3)
Cl3 La1 Cl4 La2 126.89(2)
Cl1 La1 Cl4 La2 -46.163(19)
La3 La1 Cl4 La2 80.090(15)
O1 La1 Cl4 La3 146.82(6)
C1 La1 Cl4 La3 -40.10(6)
C2 La1 Cl4 La3 87.8(2)
C3 La1 Cl4 La3 152.7(3)
C6 La1 Cl4 La3 22.2(3)
C5 La1 Cl4 La3 -51.6(3)
C4 La1 Cl4 La3 -134.5(3)
Cl3 La1 Cl4 La3 46.79(2)
Cl1 La1 Cl4 La3 -126.25(2)
La2 La1 Cl4 La3 -80.090(15)
C1 La2 Cl4 La1 -41.52(7)
O2 La2 Cl4 La1 137.45(6)
C13 La2 Cl4 La1 100.64(13)
C14 La2 Cl4 La1 158.79(15)
C12 La2 Cl4 La1 35.44(19)
C15 La2 Cl4 La1 -139.8(2)
C16 La2 Cl4 La1 -55.4(3)
Cl2 La2 Cl4 La1 -129.97(2)
Cl1 La2 Cl4 La1 45.889(19)
La3 La2 Cl4 La1 -83.043(15)
C1 La2 Cl4 La3 41.52(7)
O2 La2 Cl4 La3 -139.51(6)
C13 La2 Cl4 La3 -176.32(13)
C14 La2 Cl4 La3 -118.17(15)
C12 La2 Cl4 La3 118.48(18)
C15 La2 Cl4 La3 -56.8(2)
C16 La2 Cl4 La3 27.6(3)
Cl2 La2 Cl4 La3 -46.923(18)
Cl1 La2 Cl4 La3 128.93(2)
La1 La2 Cl4 La3 83.043(15)
O3 La3 Cl4 La1 -145.31(6)
C1 La3 Cl4 La1 40.98(7)
C23 La3 Cl4 La1 178.4(2)
C24 La3 Cl4 La1 -115.4(2)
C22 La3 Cl4 La1 100.1(2)
C25 La3 Cl4 La1 -52.9(2)
C26 La3 Cl4 La1 16.4(3)
Cl3 La3 Cl4 La1 -46.59(2)
Cl2 La3 Cl4 La1 128.88(2)
La2 La3 Cl4 La1 81.846(15)
O3 La3 Cl4 La2 132.84(6)
C1 La3 Cl4 La2 -40.87(7)
C23 La3 Cl4 La2 96.5(2)
C24 La3 Cl4 La2 162.8(2)
C22 La3 Cl4 La2 18.2(2)
C25 La3 Cl4 La2 -134.8(2)
C26 La3 Cl4 La2 -65.5(3)
Cl3 La3 Cl4 La2 -128.44(2)
Cl2 La3 Cl4 La2 47.036(19)
La1 La3 Cl4 La2 -81.846(15)
O2 La2 C1 La3 -51.86(17)
C13 La2 C1 La3 154.39(9)
C14 La2 C1 La3 114.44(13)
C12 La2 C1 La3 152.78(10)
C15 La2 C1 La3 103.66(11)
C16 La2 C1 La3 125.61(12)
Cl2 La2 C1 La3 27.10(7)
Cl1 La2 C1 La3 -127.25(8)
Cl4 La2 C1 La3 -50.20(6)
La1 La2 C1 La3 -98.80(11)
O2 La2 C1 La1 46.94(17)
C13 La2 C1 La1 -106.80(12)
C14 La2 C1 La1 -146.76(11)
C12 La2 C1 La1 -108.42(10)
C15 La2 C1 La1 -157.54(10)
C16 La2 C1 La1 -135.58(11)
Cl2 La2 C1 La1 125.90(7)
Cl1 La2 C1 La1 -28.45(6)
Cl4 La2 C1 La1 48.61(6)
La3 La2 C1 La1 98.80(11)
O3 La3 C1 La2 39.37(18)
C23 La3 C1 La2 -108.04(12)
C24 La3 C1 La2 -146.01(13)
C22 La3 C1 La2 -111.63(11)
C25 La3 C1 La2 -159.09(11)
C26 La3 C1 La2 -139.13(12)
Cl3 La3 C1 La2 124.44(8)
Cl2 La3 C1 La2 -27.14(7)
Cl4 La3 C1 La2 49.96(6)
La1 La3 C1 La2 98.16(11)
O3 La3 C1 La1 -58.79(16)
C23 La3 C1 La1 153.80(10)
C24 La3 C1 La1 115.83(15)
C22 La3 C1 La1 150.20(10)
C25 La3 C1 La1 102.75(12)
C26 La3 C1 La1 122.71(11)
Cl3 La3 C1 La1 26.27(6)
Cl2 La3 C1 La1 -125.30(7)
Cl4 La3 C1 La1 -48.20(6)
La2 La3 C1 La1 -98.16(11)
O1 La1 C1 La2 -37.31(18)
C2 La1 C1 La2 158.34(12)
C3 La1 C1 La2 123.07(17)
C6 La1 C1 La2 154.45(11)
C5 La1 C1 La2 126.56(13)
C4 La1 C1 La2 107.78(11)
Cl3 La1 C1 La2 -124.53(8)
Cl1 La1 C1 La2 28.72(7)
Cl4 La1 C1 La2 -49.11(6)
La3 La1 C1 La2 -98.02(11)
O1 La1 C1 La3 60.71(17)
C2 La1 C1 La3 -103.64(13)
C3 La1 C1 La3 -138.91(17)
C6 La1 C1 La3 -107.53(11)
C5 La1 C1 La3 -135.43(13)
C4 La1 C1 La3 -154.20(10)
Cl3 La1 C1 La3 -26.51(6)
Cl1 La1 C1 La3 126.74(8)
Cl4 La1 C1 La3 48.91(6)
La2 La1 C1 La3 98.02(11)
C1 La1 O1 C32 -67.8(3)
C2 La1 O1 C32 99.3(3)
C3 La1 O1 C32 126.5(3)
C6 La1 O1 C32 98.8(3)
C5 La1 O1 C32 132.3(3)
C4 La1 O1 C32 145.6(3)
Cl3 La1 O1 C32 15.4(3)
Cl1 La1 O1 C32 -133.4(3)
Cl4 La1 O1 C32 -56.2(3)
La2 La1 O1 C32 -92.5(3)
La3 La1 O1 C32 -28.5(3)
C1 La1 O1 C35 83.1(4)
C2 La1 O1 C35 -109.8(4)
C3 La1 O1 C35 -82.7(4)
C6 La1 O1 C35 -110.3(4)
C5 La1 O1 C35 -76.8(4)
C4 La1 O1 C35 -63.5(4)
Cl3 La1 O1 C35 166.3(4)
Cl1 La1 O1 C35 17.5(4)
Cl4 La1 O1 C35 94.7(4)
La2 La1 O1 C35 58.4(4)
La3 La1 O1 C35 122.4(4)
O1 La1 C2 C3 68.3(3)
C1 La1 C2 C3 -120.5(3)
C6 La1 C2 C3 -112.6(4)
C5 La1 C2 C3 -75.3(3)
C4 La1 C2 C3 -36.0(3)
Cl3 La1 C2 C3 163.4(3)
Cl1 La1 C2 C3 -13.1(3)
Cl4 La1 C2 C3 124.0(3)
La2 La1 C2 C3 -81.0(4)
La3 La1 C2 C3 -169.9(2)
O1 La1 C2 C6 -179.1(3)
C1 La1 C2 C6 -7.9(3)
C3 La1 C2 C6 112.6(4)
C5 La1 C2 C6 37.3(2)
C4 La1 C2 C6 76.6(3)
Cl3 La1 C2 C6 -84.0(3)
Cl1 La1 C2 C6 99.5(3)
Cl4 La1 C2 C6 -123.4(2)
La2 La1 C2 C6 31.6(5)
La3 La1 C2 C6 -57.3(3)
O1 La1 C2 C7 -55.6(5)
C1 La1 C2 C7 115.6(5)
C3 La1 C2 C7 -123.9(6)
C6 La1 C2 C7 123.5(6)
C5 La1 C2 C7 160.7(6)
C4 La1 C2 C7 -159.9(6)
Cl3 La1 C2 C7 39.4(5)
Cl1 La1 C2 C7 -137.0(5)
Cl4 La1 C2 C7 0.1(6)
La2 La1 C2 C7 155.0(4)
La3 La1 C2 C7 66.1(5)
C1 La2 O2 C39 -84.2(3)
C13 La2 O2 C39 75.9(3)
C14 La2 O2 C39 105.4(3)
C12 La2 O2 C39 69.7(3)
C15 La2 O2 C39 119.6(3)
C16 La2 O2 C39 98.9(3)
Cl2 La2 O2 C39 -162.0(3)
Cl1 La2 O2 C39 -9.9(3)
Cl4 La2 O2 C39 -85.9(3)
La3 La2 O2 C39 -118.5(3)
La1 La2 O2 C39 -52.8(3)
C1 La2 O2 C36 64.5(3)
C13 La2 O2 C36 -135.4(3)
C14 La2 O2 C36 -105.9(3)
C12 La2 O2 C36 -141.7(3)
C15 La2 O2 C36 -91.7(3)
C16 La2 O2 C36 -112.4(3)
Cl2 La2 O2 C36 -13.3(3)
Cl1 La2 O2 C36 138.8(3)
Cl4 La2 O2 C36 62.8(3)
La3 La2 O2 C36 30.2(3)
La1 La2 O2 C36 95.9(3)
C6 C2 C3 C4 -0.2(4)
C7 C2 C3 C4 -177.3(4)
La1 C2 C3 C4 69.5(3)
C6 C2 C3 C8 175.8(4)
C7 C2 C3 C8 -1.3(7)
La1 C2 C3 C8 -114.5(4)
C6 C2 C3 La1 -69.8(2)
C7 C2 C3 La1 113.2(4)
O1 La1 C3 C4 136.9(3)
C1 La1 C3 C4 -31.9(4)
C2 La1 C3 C4 -114.1(4)
C6 La1 C3 C4 -76.4(3)
C5 La1 C3 C4 -36.6(2)
Cl3 La1 C3 C4 -131.9(3)
Cl1 La1 C3 C4 55.3(3)
Cl4 La1 C3 C4 131.1(2)
La2 La1 C3 C4 29.1(3)
La3 La1 C3 C4 -96.2(4)
O1 La1 C3 C2 -109.0(3)
C1 La1 C3 C2 82.2(3)
C6 La1 C3 C2 37.7(3)
C5 La1 C3 C2 77.5(3)
C4 La1 C3 C2 114.1(4)
Cl3 La1 C3 C2 -17.8(3)
Cl1 La1 C3 C2 169.4(3)
Cl4 La1 C3 C2 -114.8(3)
La2 La1 C3 C2 143.2(2)
La3 La1 C3 C2 17.9(4)
O1 La1 C3 C8 12.7(5)
C1 La1 C3 C8 -156.1(5)
C2 La1 C3 C8 121.7(7)
C6 La1 C3 C8 159.4(6)
C5 La1 C3 C8 -160.8(6)
C4 La1 C3 C8 -124.2(7)
Cl3 La1 C3 C8 103.9(5)
Cl1 La1 C3 C8 -68.8(5)
Cl4 La1 C3 C8 7.0(7)
La2 La1 C3 C8 -95.0(5)
La3 La1 C3 C8 139.6(4)
C1 La3 O3 C40 -82.6(4)
C23 La3 O3 C40 71.6(3)
C24 La3 O3 C40 101.3(3)
C22 La3 O3 C40 65.7(3)
C25 La3 O3 C40 115.6(3)
C26 La3 O3 C40 95.5(3)
Cl3 La3 O3 C40 -164.2(3)
Cl2 La3 O3 C40 -15.7(3)
Cl4 La3 O3 C40 -93.0(3)
La2 La3 O3 C40 -56.4(3)
La1 La3 O3 C40 -121.2(3)
C1 La3 O3 C43 75.5(3)
C23 La3 O3 C43 -130.3(3)
C24 La3 O3 C43 -100.6(3)
C22 La3 O3 C43 -136.2(3)
C25 La3 O3 C43 -86.3(3)
C26 La3 O3 C43 -106.4(3)
Cl3 La3 O3 C43 -6.1(2)
Cl2 La3 O3 C43 142.4(3)
Cl4 La3 O3 C43 65.1(2)
La2 La3 O3 C43 101.7(2)
La1 La3 O3 C43 36.9(3)
C2 C3 C4 C5 -0.2(4)
C8 C3 C4 C5 -176.1(4)
La1 C3 C4 C5 68.7(3)
C2 C3 C4 C9 174.1(4)
C8 C3 C4 C9 -1.8(7)
La1 C3 C4 C9 -117.1(4)
C2 C3 C4 La1 -68.8(3)
C8 C3 C4 La1 115.3(4)
O1 La1 C4 C3 -43.0(3)
C1 La1 C4 C3 156.3(3)
C2 La1 C4 C3 36.9(3)
C6 La1 C4 C3 77.2(3)
C5 La1 C4 C3 114.4(4)
Cl3 La1 C4 C3 61.6(3)
Cl1 La1 C4 C3 -124.9(3)
Cl4 La1 C4 C3 -116.8(3)
La2 La1 C4 C3 -160.4(2)
La3 La1 C4 C3 128.1(3)
O1 La1 C4 C5 -157.4(3)
C1 La1 C4 C5 41.9(3)
C2 La1 C4 C5 -77.6(3)
C3 La1 C4 C5 -114.4(4)
C6 La1 C4 C5 -37.3(3)
Cl3 La1 C4 C5 -52.8(3)
Cl1 La1 C4 C5 120.7(3)
Cl4 La1 C4 C5 128.8(3)
La2 La1 C4 C5 85.2(3)
La3 La1 C4 C5 13.7(4)
O1 La1 C4 C9 80.7(5)
C1 La1 C4 C9 -80.0(5)
C2 La1 C4 C9 160.5(6)
C3 La1 C4 C9 123.7(6)
C6 La1 C4 C9 -159.2(6)
C5 La1 C4 C9 -121.9(7)
Cl3 La1 C4 C9 -174.7(5)
Cl1 La1 C4 C9 -1.2(5)
Cl4 La1 C4 C9 6.9(7)
La2 La1 C4 C9 -36.7(6)
La3 La1 C4 C9 -108.2(5)
C3 C4 C5 C6 0.5(4)
C9 C4 C5 C6 -173.8(4)
La1 C4 C5 C6 69.3(2)
C3 C4 C5 C10 175.2(4)
C9 C4 C5 C10 0.9(6)
La1 C4 C5 C10 -116.0(4)
C3 C4 C5 La1 -68.8(3)
C9 C4 C5 La1 116.9(4)
O1 La1 C5 C4 28.0(3)
C1 La1 C5 C4 -140.8(3)
C2 La1 C5 C4 75.3(3)
C3 La1 C5 C4 35.8(3)
C6 La1 C5 C4 113.0(4)
Cl3 La1 C5 C4 138.7(3)
Cl1 La1 C5 C4 -59.2(3)
Cl4 La1 C5 C4 -129.8(3)
La2 La1 C5 C4 -107.0(3)
La3 La1 C5 C4 -171.0(2)
O1 La1 C5 C6 -85.0(3)
C1 La1 C5 C6 106.3(3)
C2 La1 C5 C6 -37.7(2)
C3 La1 C5 C6 -77.2(3)
C4 La1 C5 C6 -113.0(4)
Cl3 La1 C5 C6 25.7(3)
Cl1 La1 C5 C6 -172.2(2)
Cl4 La1 C5 C6 117.2(3)
La2 La1 C5 C6 140.0(2)
La3 La1 C5 C6 76.0(2)
O1 La1 C5 C10 152.9(5)
C1 La1 C5 C10 -15.8(5)
C2 La1 C5 C10 -159.8(6)
C3 La1 C5 C10 160.8(6)
C6 La1 C5 C10 -122.1(6)
C4 La1 C5 C10 124.9(6)
Cl3 La1 C5 C10 -96.3(5)
Cl1 La1 C5 C10 65.7(5)
Cl4 La1 C5 C10 -4.9(7)
La2 La1 C5 C10 17.9(5)
La3 La1 C5 C10 -46.1(5)
C4 C5 C6 C2 -0.6(4)
C10 C5 C6 C2 -175.5(4)
La1 C5 C6 C2 68.9(2)
C4 C5 C6 C11 174.6(4)
C10 C5 C6 C11 -0.3(6)
La1 C5 C6 C11 -115.9(4)
C4 C5 C6 La1 -69.6(2)
C10 C5 C6 La1 115.6(4)
C3 C2 C6 C5 0.5(4)
C7 C2 C6 C5 177.6(4)
La1 C2 C6 C5 -69.4(2)
C3 C2 C6 C11 -174.8(4)
C7 C2 C6 C11 2.3(6)
La1 C2 C6 C11 115.3(4)
C3 C2 C6 La1 69.9(3)
C7 C2 C6 La1 -113.0(4)
O1 La1 C6 C5 113.4(3)
C1 La1 C6 C5 -74.2(3)
C2 La1 C6 C5 112.4(3)
C3 La1 C6 C5 75.4(3)
C4 La1 C6 C5 36.9(3)
Cl3 La1 C6 C5 -155.4(3)
Cl1 La1 C6 C5 9.5(3)
Cl4 La1 C6 C5 -131.6(2)
La2 La1 C6 C5 -52.6(3)
La3 La1 C6 C5 -114.2(2)
O1 La1 C6 C2 1.0(3)
C1 La1 C6 C2 173.4(3)
C3 La1 C6 C2 -37.0(3)
C5 La1 C6 C2 -112.4(3)
C4 La1 C6 C2 -75.5(3)
Cl3 La1 C6 C2 92.2(3)
Cl1 La1 C6 C2 -102.8(3)
Cl4 La1 C6 C2 116.0(3)
La2 La1 C6 C2 -165.0(2)
La3 La1 C6 C2 133.4(2)
O1 La1 C6 C11 -121.7(5)
C1 La1 C6 C11 50.7(5)
C2 La1 C6 C11 -122.7(6)
C3 La1 C6 C11 -159.7(6)
C5 La1 C6 C11 124.9(6)
C4 La1 C6 C11 161.8(6)
Cl3 La1 C6 C11 -30.5(5)
Cl1 La1 C6 C11 134.5(5)
Cl4 La1 C6 C11 -6.7(7)
La2 La1 C6 C11 72.4(6)
La3 La1 C6 C11 10.7(5)
C1 La2 C12 C13 177.48(19)
O2 La2 C12 C13 12.8(2)
C14 La2 C12 C13 -37.58(19)
C15 La2 C12 C13 -76.5(2)
C16 La2 C12 C13 -112.5(3)
Cl2 La2 C12 C13 -91.4(2)
Cl1 La2 C12 C13 95.98(19)
Cl4 La2 C12 C13 106.2(2)
La3 La2 C12 C13 -156.09(15)
La1 La2 C12 C13 134.40(17)
C1 La2 C12 C16 -70.0(2)
O2 La2 C12 C16 125.3(2)
C13 La2 C12 C16 112.5(3)
C14 La2 C12 C16 74.9(2)
C15 La2 C12 C16 36.1(2)
Cl2 La2 C12 C16 21.1(2)
Cl1 La2 C12 C16 -151.5(2)
Cl4 La2 C12 C16 -141.3(2)
La3 La2 C12 C16 -43.6(2)
La1 La2 C12 C16 -113.1(2)
C1 La2 C12 C17 54.4(3)
O2 La2 C12 C17 -110.3(3)
C13 La2 C12 C17 -123.1(4)
C14 La2 C12 C17 -160.7(4)
C15 La2 C12 C17 160.4(4)
C16 La2 C12 C17 124.4(4)
Cl2 La2 C12 C17 145.5(3)
Cl1 La2 C12 C17 -27.1(3)
Cl4 La2 C12 C17 -16.9(4)
La3 La2 C12 C17 80.8(3)
La1 La2 C12 C17 11.3(3)
C16 C12 C13 C14 0.0(4)
C17 C12 C13 C14 -174.4(3)
La2 C12 C13 C14 69.8(2)
C16 C12 C13 C18 177.5(3)
C17 C12 C13 C18 3.1(5)
La2 C12 C13 C18 -112.7(3)
C16 C12 C13 La2 -69.7(2)
C17 C12 C13 La2 115.9(3)
C1 La2 C13 C14 -115.6(2)
O2 La2 C13 C14 79.6(2)
C12 La2 C13 C14 -112.4(3)
C15 La2 C13 C14 -36.1(2)
C16 La2 C13 C14 -75.1(2)
Cl2 La2 C13 C14 -3.9(2)
Cl1 La2 C13 C14 167.0(2)
Cl4 La2 C13 C14 114.4(2)
La3 La2 C13 C14 -57.1(3)
La1 La2 C13 C14 -171.49(18)
C1 La2 C13 C12 -3.2(2)
O2 La2 C13 C12 -168.0(2)
C14 La2 C13 C12 112.4(3)
C15 La2 C13 C12 76.3(2)
C16 La2 C13 C12 37.2(2)
Cl2 La2 C13 C12 108.52(19)
Cl1 La2 C13 C12 -80.63(19)
Cl4 La2 C13 C12 -133.18(17)
La3 La2 C13 C12 55.3(3)
La1 La2 C13 C12 -59.1(2)
C1 La2 C13 C18 118.2(3)
O2 La2 C13 C18 -46.6(3)
C14 La2 C13 C18 -126.2(4)
C12 La2 C13 C18 121.4(4)
C15 La2 C13 C18 -162.3(3)
C16 La2 C13 C18 158.7(3)
Cl2 La2 C13 C18 -130.1(3)
Cl1 La2 C13 C18 40.8(3)
Cl4 La2 C13 C18 -11.8(4)
La3 La2 C13 C18 176.7(2)
La1 La2 C13 C18 62.3(3)
C12 C13 C14 C15 -0.1(4)
C18 C13 C14 C15 -177.5(3)
La2 C13 C14 C15 70.4(2)
C12 C13 C14 C19 179.0(3)
C18 C13 C14 C19 1.6(5)
La2 C13 C14 C19 -110.4(3)
C12 C13 C14 La2 -70.6(2)
C18 C13 C14 La2 112.1(3)
C1 La2 C14 C15 -21.6(3)
O2 La2 C14 C15 150.2(2)
C13 La2 C14 C15 -114.0(3)
C12 La2 C14 C15 -76.5(2)
C16 La2 C14 C15 -36.9(2)
Cl2 La2 C14 C15 62.7(2)
Cl1 La2 C14 C15 -128.3(2)
Cl4 La2 C14 C15 129.7(2)
La3 La2 C14 C15 41.4(3)
La1 La2 C14 C15 -96.5(3)
C1 La2 C14 C13 92.4(2)
O2 La2 C14 C13 -95.7(2)
C12 La2 C14 C13 37.48(18)
C15 La2 C14 C13 114.0(3)
C16 La2 C14 C13 77.1(2)
Cl2 La2 C14 C13 176.70(19)
Cl1 La2 C14 C13 -14.2(2)
Cl4 La2 C14 C13 -116.31(18)
La3 La2 C14 C13 155.38(15)
La1 La2 C14 C13 17.5(4)
C1 La2 C14 C19 -145.3(3)
O2 La2 C14 C19 26.5(3)
C13 La2 C14 C19 122.3(4)
C12 La2 C14 C19 159.8(4)
C15 La2 C14 C19 -123.7(4)
C16 La2 C14 C19 -160.6(4)
Cl2 La2 C14 C19 -61.0(3)
Cl1 La2 C14 C19 108.0(3)
Cl4 La2 C14 C19 6.0(4)
La3 La2 C14 C19 -82.3(4)
La1 La2 C14 C19 139.8(3)
C13 C14 C15 C16 0.2(4)
C19 C14 C15 C16 -178.9(3)
La2 C14 C15 C16 69.3(2)
C13 C14 C15 C20 174.1(3)
C19 C14 C15 C20 -5.0(6)
La2 C14 C15 C20 -116.8(4)
C13 C14 C15 La2 -69.1(2)
C19 C14 C15 La2 111.8(3)
C1 La2 C15 C14 164.4(2)
O2 La2 C15 C14 -30.1(2)
C13 La2 C15 C14 37.08(19)
C12 La2 C15 C14 76.9(2)
C16 La2 C15 C14 113.4(3)
Cl2 La2 C15 C14 -115.4(2)
Cl1 La2 C15 C14 67.3(3)
Cl4 La2 C15 C14 -105.6(2)
La3 La2 C15 C14 -150.54(19)
La1 La2 C15 C14 136.78(19)
C1 La2 C15 C16 51.0(2)
O2 La2 C15 C16 -143.5(2)
C13 La2 C15 C16 -76.3(2)
C14 La2 C15 C16 -113.4(3)
C12 La2 C15 C16 -36.5(2)
Cl2 La2 C15 C16 131.2(2)
Cl1 La2 C15 C16 -46.1(3)
Cl4 La2 C15 C16 140.99(19)
La3 La2 C15 C16 96.1(2)
La1 La2 C15 C16 23.4(3)
C1 La2 C15 C20 -74.1(5)
O2 La2 C15 C20 91.3(4)
C13 La2 C15 C20 158.6(5)
C14 La2 C15 C20 121.5(5)
C12 La2 C15 C20 -161.6(5)
C16 La2 C15 C20 -125.1(5)
Cl2 La2 C15 C20 6.1(4)
Cl1 La2 C15 C20 -171.3(4)
Cl4 La2 C15 C20 15.9(6)
La3 La2 C15 C20 -29.1(5)
La1 La2 C15 C20 -101.7(4)
C14 C15 C16 C12 -0.2(4)
C20 C15 C16 C12 -173.9(3)
La2 C15 C16 C12 67.8(2)
C14 C15 C16 C21 175.0(4)
C20 C15 C16 C21 1.3(6)
La2 C15 C16 C21 -117.0(4)
C14 C15 C16 La2 -68.0(2)
C20 C15 C16 La2 118.3(4)
C13 C12 C16 C15 0.1(4)
C17 C12 C16 C15 174.5(3)
La2 C12 C16 C15 -68.1(2)
C13 C12 C16 C21 -175.1(4)
C17 C12 C16 C21 -0.7(6)
La2 C12 C16 C21 116.7(4)
C13 C12 C16 La2 68.2(2)
C17 C12 C16 La2 -117.4(3)
C1 La2 C16 C15 -132.8(2)
O2 La2 C16 C15 45.4(3)
C13 La2 C16 C15 77.0(2)
C14 La2 C16 C15 36.8(2)
C12 La2 C16 C15 114.5(3)
Cl2 La2 C16 C15 -48.3(2)
Cl1 La2 C16 C15 144.1(2)
Cl4 La2 C16 C15 -119.5(3)
La3 La2 C16 C15 -96.5(2)
La1 La2 C16 C15 -165.41(19)
C1 La2 C16 C12 112.7(2)
O2 La2 C16 C12 -69.1(2)
C13 La2 C16 C12 -37.59(18)
C14 La2 C16 C12 -77.8(2)
C15 La2 C16 C12 -114.5(3)
Cl2 La2 C16 C12 -162.9(2)
Cl1 La2 C16 C12 29.6(2)
Cl4 La2 C16 C12 125.9(3)
La3 La2 C16 C12 148.97(18)
La1 La2 C16 C12 80.1(2)
C1 La2 C16 C21 -10.1(4)
O2 La2 C16 C21 168.0(4)
C13 La2 C16 C21 -160.4(5)
C14 La2 C16 C21 159.4(5)
C12 La2 C16 C21 -122.8(5)
C15 La2 C16 C21 122.6(5)
Cl2 La2 C16 C21 74.3(4)
Cl1 La2 C16 C21 -93.2(4)
Cl4 La2 C16 C21 3.1(6)
La3 La2 C16 C21 26.1(4)
La1 La2 C16 C21 -42.8(4)
O3 La3 C22 C26 124.2(2)
C1 La3 C22 C26 -73.4(2)
C23 La3 C22 C26 112.4(3)
C24 La3 C22 C26 73.9(3)
C25 La3 C22 C26 35.0(2)
Cl3 La3 C22 C26 12.0(3)
Cl2 La3 C22 C26 -156.4(2)
Cl4 La3 C22 C26 -128.4(3)
La2 La3 C22 C26 -113.7(2)
La1 La3 C22 C26 -47.4(3)
O3 La3 C22 C23 11.9(2)
C1 La3 C22 C23 174.2(2)
C24 La3 C22 C23 -38.4(2)
C25 La3 C22 C23 -77.3(3)
C26 La3 C22 C23 -112.4(3)
Cl3 La3 C22 C23 -100.4(2)
Cl2 La3 C22 C23 91.2(2)
Cl4 La3 C22 C23 119.2(2)
La2 La3 C22 C23 133.9(2)
La1 La3 C22 C23 -159.79(19)
O3 La3 C22 C27 -108.8(4)
C1 La3 C22 C27 53.6(4)
C23 La3 C22 C27 -120.6(5)
C24 La3 C22 C27 -159.1(4)
C25 La3 C22 C27 162.0(4)
C26 La3 C22 C27 127.0(5)
Cl3 La3 C22 C27 139.0(3)
Cl2 La3 C22 C27 -29.4(4)
Cl4 La3 C22 C27 -1.4(5)
La2 La3 C22 C27 13.3(4)
La1 La3 C22 C27 79.6(4)
C26 C22 C23 C24 -0.2(4)
C27 C22 C23 C24 -176.1(3)
La3 C22 C23 C24 70.0(2)
C26 C22 C23 C28 175.7(3)
C27 C22 C23 C28 -0.2(6)
La3 C22 C23 C28 -114.1(4)
C26 C22 C23 La3 -70.2(2)
C27 C22 C23 La3 113.9(3)
O3 La3 C23 C24 80.4(2)
C1 La3 C23 C24 -117.7(2)
C22 La3 C23 C24 -110.5(3)
C25 La3 C23 C24 -35.8(2)
C26 La3 C23 C24 -73.8(3)
Cl3 La3 C23 C24 -9.9(3)
Cl2 La3 C23 C24 162.9(2)
Cl4 La3 C23 C24 115.3(2)
La2 La3 C23 C24 -169.9(2)
La1 La3 C23 C24 -67.9(4)
O3 La3 C23 C22 -169.1(2)
C1 La3 C23 C22 -7.2(3)
C24 La3 C23 C22 110.5(3)
C25 La3 C23 C22 74.8(2)
C26 La3 C23 C22 36.8(2)
Cl3 La3 C23 C22 100.7(2)
Cl2 La3 C23 C22 -86.6(2)
Cl4 La3 C23 C22 -134.2(2)
La2 La3 C23 C22 -59.3(2)
La1 La3 C23 C22 42.6(4)
O3 La3 C23 C28 -45.6(4)
C1 La3 C23 C28 116.3(4)
C24 La3 C23 C28 -125.9(5)
C22 La3 C23 C28 123.5(5)
C25 La3 C23 C28 -161.7(5)
C26 La3 C23 C28 160.3(5)
Cl3 La3 C23 C28 -135.8(4)
Cl2 La3 C23 C28 36.9(4)
Cl4 La3 C23 C28 -10.7(5)
La2 La3 C23 C28 64.2(4)
La1 La3 C23 C28 166.1(3)
C22 C23 C24 C25 -0.3(4)
C28 C23 C24 C25 -176.1(4)
La3 C23 C24 C25 70.0(3)
C22 C23 C24 C29 178.6(3)
C28 C23 C24 C29 2.8(6)
La3 C23 C24 C29 -111.1(4)
C22 C23 C24 La3 -70.3(2)
C28 C23 C24 La3 113.9(4)
O3 La3 C24 C25 150.2(3)
C1 La3 C24 C25 -26.7(3)
C23 La3 C24 C25 -114.2(4)
C22 La3 C24 C25 -75.5(3)
C26 La3 C24 C25 -36.1(2)
Cl3 La3 C24 C25 57.6(3)
Cl2 La3 C24 C25 -133.2(2)
Cl4 La3 C24 C25 121.1(3)
La2 La3 C24 C25 -93.8(3)
La1 La3 C24 C25 34.4(3)
O3 La3 C24 C23 -95.6(2)
C1 La3 C24 C23 87.6(3)
C22 La3 C24 C23 38.8(2)
C25 La3 C24 C23 114.2(4)
C26 La3 C24 C23 78.1(2)
Cl3 La3 C24 C23 171.8(2)
Cl2 La3 C24 C23 -18.9(3)
Cl4 La3 C24 C23 -124.7(2)
La2 La3 C24 C23 20.5(4)
La1 La3 C24 C23 148.60(19)
O3 La3 C24 C29 27.6(4)
C1 La3 C24 C29 -149.3(3)
C23 La3 C24 C29 123.1(5)
C22 La3 C24 C29 161.9(4)
C25 La3 C24 C29 -122.6(5)
C26 La3 C24 C29 -158.7(4)
Cl3 La3 C24 C29 -65.0(4)
Cl2 La3 C24 C29 104.2(4)
Cl4 La3 C24 C29 -1.5(5)
La2 La3 C24 C29 143.6(3)
La1 La3 C24 C29 -88.3(4)
C23 C24 C25 C26 0.7(4)
C29 C24 C25 C26 -178.2(3)
La3 C24 C25 C26 69.5(3)
C23 C24 C25 C30 173.9(4)
C29 C24 C25 C30 -5.1(6)
La3 C24 C25 C30 -117.3(4)
C23 C24 C25 La3 -68.8(2)
C29 C24 C25 La3 112.2(4)
O3 La3 C25 C26 -144.4(2)
C1 La3 C25 C26 46.5(3)
C23 La3 C25 C26 -76.7(3)
C24 La3 C25 C26 -113.9(4)
C22 La3 C25 C26 -36.0(2)
Cl3 La3 C25 C26 124.9(2)
Cl2 La3 C25 C26 -51.3(3)
Cl4 La3 C25 C26 131.1(2)
La2 La3 C25 C26 22.4(3)
La1 La3 C25 C26 90.6(2)
O3 La3 C25 C24 -30.5(3)
C1 La3 C25 C24 160.3(2)
C23 La3 C25 C24 37.2(2)
C22 La3 C25 C24 77.9(3)
C26 La3 C25 C24 113.9(4)
Cl3 La3 C25 C24 -121.3(3)
Cl2 La3 C25 C24 62.5(3)
Cl4 La3 C25 C24 -115.1(2)
La2 La3 C25 C24 136.3(2)
La1 La3 C25 C24 -155.5(2)
O3 La3 C25 C30 91.5(4)
C1 La3 C25 C30 -77.6(5)
C23 La3 C25 C30 159.3(5)
C24 La3 C25 C30 122.1(6)
C22 La3 C25 C30 -160.0(5)
C26 La3 C25 C30 -124.1(6)
Cl3 La3 C25 C30 0.8(4)
Cl2 La3 C25 C30 -175.4(4)
Cl4 La3 C25 C30 7.0(6)
La2 La3 C25 C30 -101.6(4)
La1 La3 C25 C30 -33.4(5)
C24 C25 C26 C22 -0.9(4)
C30 C25 C26 C22 -173.9(4)
La3 C25 C26 C22 67.4(2)
C24 C25 C26 C31 175.1(4)
C30 C25 C26 C31 2.0(6)
La3 C25 C26 C31 -116.6(4)
C24 C25 C26 La3 -68.3(3)
C30 C25 C26 La3 118.6(4)
C23 C22 C26 C25 0.7(4)
C27 C22 C26 C25 176.3(4)
La3 C22 C26 C25 -68.0(3)
C23 C22 C26 C31 -175.5(3)
C27 C22 C26 C31 0.2(6)
La3 C22 C26 C31 115.9(3)
C23 C22 C26 La3 68.7(2)
C27 C22 C26 La3 -115.7(4)
O3 La3 C26 C25 44.6(3)
C1 La3 C26 C25 -136.4(2)
C23 La3 C26 C25 77.5(3)
C24 La3 C26 C25 36.9(2)
C22 La3 C26 C25 115.8(4)
Cl3 La3 C26 C25 -54.3(2)
Cl2 La3 C26 C25 141.2(2)
Cl4 La3 C26 C25 -113.2(3)
La2 La3 C26 C25 -165.6(2)
La1 La3 C26 C25 -100.1(2)
O3 La3 C26 C22 -71.2(3)
C1 La3 C26 C22 107.8(2)
C23 La3 C26 C22 -38.3(2)
C24 La3 C26 C22 -79.0(3)
C25 La3 C26 C22 -115.8(4)
Cl3 La3 C26 C22 -170.1(2)
Cl2 La3 C26 C22 25.4(3)
Cl4 La3 C26 C22 131.0(2)
La2 La3 C26 C22 78.6(2)
La1 La3 C26 C22 144.1(2)
O3 La3 C26 C31 169.3(4)
C1 La3 C26 C31 -11.8(4)
C23 La3 C26 C31 -157.9(5)
C24 La3 C26 C31 161.5(5)
C22 La3 C26 C31 -119.6(5)
C25 La3 C26 C31 124.6(5)
Cl3 La3 C26 C31 70.4(4)
Cl2 La3 C26 C31 -94.2(4)
Cl4 La3 C26 C31 11.5(6)
La2 La3 C26 C31 -41.0(4)
La1 La3 C26 C31 24.5(4)
C35 O1 C32 C33 -30.4(5)
La1 O1 C32 C33 125.8(3)
O1 C32 C33 C34 28.6(7)
C32 C33 C34 C35 -16.4(9)
C33 C34 C35 O1 -1.6(9)
C32 O1 C35 C34 20.1(7)
La1 O1 C35 C34 -134.5(5)
C39 O2 C36 C37 24.9(4)
La2 O2 C36 C37 -128.4(3)
O2 C36 C37 C38 -37.0(5)
C36 C37 C38 C39 35.0(6)
C36 O2 C39 C38 -2.5(5)
La2 O2 C39 C38 149.9(3)
C37 C38 C39 O2 -20.9(6)
C43 O3 C40 C41 -33.8(5)
La3 O3 C40 C41 126.6(3)
O3 C40 C41 C42 19.0(5)
C40 C41 C42 C43 2.1(5)
C40 O3 C43 C42 35.2(4)
La3 O3 C43 C42 -127.8(3)
C41 C42 C43 O3 -22.4(5)
